data_4304002
loop_
_publ_author_name
'Blanca R. Manzano'
'F\'elix A. Jal\'on'
'Isabel M. Ortiz'
'M. Laura Soriano'
'Felipe G\'omez de la Torre'
'Jos\'e Elguero'
'Miguel A. Maestro'
'Kurt Mereiter'
'Tim D. W. Claridge'

_publ_contact_author_address
;
 Blanca R. Manzano
 Departamento de Quimica Inorganica, Organica y Bioquimica,
 Facultad de Quimicas, Universidad de Castilla-La Mancha,
 Avda Camilo Jose Cela 10, E-13071 Ciudad Real, Spain
;
_publ_contact_author_email Blanca.Manzano@uclm.es
_publ_contact_author_fax +34-926/295318
_publ_contact_author_name 'Blanca R. Manzano'
_publ_contact_author_phone +34-926/295300
_publ_section_title
;
Self-assembly of Ligands Designed for the Building of a New Type of [2 x
2] Metallic Grid. Anion Encapsulation and Diffusion NMR Spectroscopy
;
_journal_name_full 'Inorganic Chemistry'
_journal_page_first 413
_journal_page_last 428
_journal_paper_doi 10.1021/ic701117a
_journal_volume 47
_journal_year 2008
_chemical_formula_moiety 'C56 H64 Cu4 N24, 4(C7 H7 O3 S)'
_chemical_formula_sum 'C84 H92 Cu4 N24 O12 S4'
_chemical_formula_weight 2012.22
_chemical_name_common 'complex 18 (R-173 - 1026fj)'
_chemical_name_systematic
; 
 ? 
;
_space_group_IT_number 14
_symmetry_cell_setting monoclinic
_symmetry_space_group_name_Hall '-P 2yn'
_symmetry_space_group_name_H-M 'P 1 21/n 1'
_atom_sites_solution_hydrogens geom
_atom_sites_solution_primary direct
_atom_sites_solution_secondary difmap
_audit_creation_method SHELXL-97
_cell_angle_alpha 90.00
_cell_angle_beta 99.7310(10)
_cell_angle_gamma 90.00
_cell_formula_units_Z 4
_cell_length_a 13.4233(6)
_cell_length_b 33.8902(15)
_cell_length_c 22.0612(9)
_cell_measurement_reflns_used 8713
_cell_measurement_temperature 173(2)
_cell_measurement_theta_max 29.77
_cell_measurement_theta_min 2.37
_cell_volume 9891.6(7)
_computing_cell_refinement 'Bruker SAINT'
_computing_data_collection 'Bruker SMART'
_computing_data_reduction 'Bruker SAINT, SADABS, XPREP'
_computing_molecular_graphics 'Bruker SHELXTL'
_computing_publication_material 'Bruker SHELXTL'
_computing_structure_refinement 'SHELXL-97 (Sheldrick, 1997)'
_computing_structure_solution 'SHELXS-97 (Sheldrick, 1997)'
_diffrn_ambient_temperature 173(2)
_diffrn_measured_fraction_theta_full 0.995
_diffrn_measured_fraction_theta_max 0.995
_diffrn_measurement_device_type 'CCD area detector'
_diffrn_measurement_method 'phi and omega scans'
_diffrn_radiation_monochromator graphite
_diffrn_radiation_source 'normal-focus sealed tube'
_diffrn_radiation_type MoK\a
_diffrn_radiation_wavelength 0.71073
_diffrn_reflns_av_R_equivalents 0.0352
_diffrn_reflns_av_sigmaI/netI 0.0264
_diffrn_reflns_limit_h_max 17
_diffrn_reflns_limit_h_min -17
_diffrn_reflns_limit_k_max 43
_diffrn_reflns_limit_k_min -43
_diffrn_reflns_limit_l_max 28
_diffrn_reflns_limit_l_min -28
_diffrn_reflns_number 119571
_diffrn_reflns_theta_full 27.00
_diffrn_reflns_theta_max 27.00
_diffrn_reflns_theta_min 2.03
_diffrn_standards_decay_% 0
_exptl_absorpt_coefficient_mu 1.000
_exptl_absorpt_correction_T_max 0.80
_exptl_absorpt_correction_T_min 0.65
_exptl_absorpt_correction_type multi-scan
_exptl_absorpt_process_details 'program SADABS V2.10'
_exptl_crystal_colour red
_exptl_crystal_density_diffrn 1.351
_exptl_crystal_density_method 'not measured'
_exptl_crystal_description bipyramid
_exptl_crystal_F_000 4160
_exptl_crystal_size_max 0.71
_exptl_crystal_size_mid 0.30
_exptl_crystal_size_min 0.22
_refine_diff_density_max 1.291
_refine_diff_density_min -1.255
_refine_diff_density_rms 0.096
_refine_ls_extinction_method none
_refine_ls_goodness_of_fit_ref 1.090
_refine_ls_hydrogen_treatment constr
_refine_ls_matrix_type full
_refine_ls_number_parameters 1171
_refine_ls_number_reflns 21477
_refine_ls_number_restraints 396
_refine_ls_restrained_S_all 1.081
_refine_ls_R_factor_all 0.0716
_refine_ls_R_factor_gt 0.0557
_refine_ls_shift/su_max 0.001
_refine_ls_shift/su_mean 0.000
_refine_ls_structure_factor_coef Fsqd
_refine_ls_weighting_details 'calc w=1/[\s^2^(Fo^2^)+(0.1014P)^2^+5.9983P] where P=(Fo^2^+2Fc^2^)/3'
_refine_ls_weighting_scheme calc
_refine_ls_wR_factor_gt 0.1543
_refine_ls_wR_factor_ref 0.1670
_reflns_number_gt 16615
_reflns_number_total 21477
_reflns_threshold_expression >2sigma(I)
_cod_data_source_file ic701117a-file004_1.cif
_cod_data_source_block complex18
_cod_depositor_comments
;
The following automatic conversions were performed:
'_symmetry_cell_setting' value 'Monoclinic' changed to 'monoclinic'
according to '/home/saulius/struct/CIF-dictionaries/cif_core.dic'
dictionary named 'cif_core.dic' version 2.4.1 from 2010-06-29.

Automatic conversion script
Id: cif_fix_enum 1527 2010-12-29 10:47:43Z saulius 
;
_cod_database_code 4304002

loop_
_symmetry_equiv_pos_as_xyz
'x, y, z'
'-x+1/2, y+1/2, -z+1/2'
'-x, -y, -z'
'x-1/2, -y-1/2, z-1/2'

loop_
_atom_site_label
_atom_site_type_symbol
_atom_site_fract_x
_atom_site_fract_y
_atom_site_fract_z
_atom_site_U_iso_or_equiv
_atom_site_adp_type
_atom_site_occupancy
_atom_site_symmetry_multiplicity
_atom_site_calc_flag
_atom_site_refinement_flags
_atom_site_disorder_assembly
_atom_site_disorder_group
Cu1 Cu 0.71037(3) 0.154330(10) 0.312263(14) 0.02650(9) Uani 1 1 d U . .
Cu2 Cu 0.54599(3) 0.071544(10) 0.304732(14) 0.02831(9) Uani 1 1 d U . .
Cu3 Cu 0.35799(3) 0.140037(14) 0.230561(19) 0.04590(12) Uani 1 1 d U . .
Cu4 Cu 0.51150(3) 0.225095(12) 0.274833(18) 0.04141(11) Uani 1 1 d U . .
N11 N 0.77435(18) 0.18486(7) 0.25263(10) 0.0294(5) Uani 1 1 d U . .
N12 N 0.7705(2) 0.16600(8) 0.19717(11) 0.0372(6) Uani 1 1 d U . .
N13 N 0.67224(17) 0.12122(7) 0.23691(10) 0.0268(5) Uani 1 1 d U . .
N14 N 0.61435(17) 0.08851(6) 0.23479(10) 0.0271(5) Uani 1 1 d U . .
N15 N 0.5368(2) 0.03353(7) 0.18797(11) 0.0353(6) Uani 1 1 d U . .
N16 N 0.5034(2) 0.02815(7) 0.24311(11) 0.0336(5) Uani 1 1 d U . .
C11 C 0.8500(3) 0.24363(9) 0.30444(14) 0.0381(7) Uani 1 1 d U . .
H11B H 0.8050 0.2368 0.3335 0.057 Uiso 1 1 calc R . .
H11C H 0.8374 0.2710 0.2908 0.057 Uiso 1 1 calc R . .
H11D H 0.9205 0.2408 0.3246 0.057 Uiso 1 1 calc R . .
C12 C 0.8301(2) 0.21675(9) 0.25034(13) 0.0330(6) Uani 1 1 d U . .
C13 C 0.8625(3) 0.21885(10) 0.19307(16) 0.0465(8) Uani 1 1 d U . .
H13A H 0.9026 0.2391 0.1797 0.056 Uiso 1 1 calc R . .
C14 C 0.8259(3) 0.18642(11) 0.16040(16) 0.0506(9) Uani 1 1 d U . .
C15 C 0.8416(5) 0.17398(15) 0.0982(2) 0.0856(18) Uani 1 1 d U . .
H15A H 0.8865 0.1928 0.0825 0.128 Uiso 1 1 calc R . .
H15B H 0.7764 0.1732 0.0704 0.128 Uiso 1 1 calc R . .
H15C H 0.8724 0.1477 0.1006 0.128 Uiso 1 1 calc R . .
C16 C 0.7133(3) 0.13138(9) 0.18871(14) 0.0367(7) Uani 1 1 d U . .
C17 C 0.6984(4) 0.10951(12) 0.13467(16) 0.0632(12) Uani 1 1 d U . .
H17A H 0.7286 0.1173 0.1006 0.076 Uiso 1 1 calc R . .
C18 C 0.6390(4) 0.07649(12) 0.13183(16) 0.0597(12) Uani 1 1 d U . .
H18A H 0.6264 0.0607 0.0958 0.072 Uiso 1 1 calc R . .
C19 C 0.5975(2) 0.06687(9) 0.18378(13) 0.0351(6) Uani 1 1 d U . .
C110 C 0.5235(3) 0.00015(11) 0.08309(15) 0.0527(9) Uani 1 1 d U . .
H11E H 0.4916 -0.0239 0.0642 0.079 Uiso 1 1 calc R . .
H11F H 0.5966 -0.0011 0.0836 0.079 Uiso 1 1 calc R . .
H11G H 0.4954 0.0232 0.0592 0.079 Uiso 1 1 calc R . .
C111 C 0.5035(3) 0.00363(9) 0.14706(14) 0.0406(7) Uani 1 1 d U . .
C112 C 0.4489(3) -0.02085(9) 0.17811(15) 0.0429(8) Uani 1 1 d U . .
H11A H 0.4156 -0.0444 0.1626 0.051 Uiso 1 1 calc R . .
C113 C 0.4505(3) -0.00512(9) 0.23672(14) 0.0376(7) Uani 1 1 d U . .
C114 C 0.4039(3) -0.02012(10) 0.28893(16) 0.0490(9) Uani 1 1 d U . .
H11H H 0.4128 -0.0006 0.3221 0.073 Uiso 1 1 calc R . .
H11I H 0.4367 -0.0449 0.3041 0.073 Uiso 1 1 calc R . .
H11J H 0.3316 -0.0248 0.2749 0.073 Uiso 1 1 calc R . .
N21 N 0.59555(18) 0.05568(7) 0.39197(10) 0.0290(5) Uani 1 1 d U . .
N22 N 0.53878(18) 0.07189(7) 0.43225(10) 0.0289(5) Uani 1 1 d U . .
N23 N 0.45338(17) 0.10409(7) 0.34815(10) 0.0275(5) Uani 1 1 d U . .
N24 N 0.3821(2) 0.12872(8) 0.32012(13) 0.0404(6) Uani 1 1 d U . .
N25 N 0.2452(3) 0.16922(14) 0.3167(2) 0.0958(18) Uani 1 1 d U . .
N26 N 0.2450(3) 0.17079(14) 0.25484(19) 0.0816(14) Uani 1 1 d U . .
C21 C 0.7186(3) 0.00222(12) 0.39307(18) 0.0529(9) Uani 1 1 d U . .
H21B H 0.7136 0.0099 0.3498 0.079 Uiso 1 1 calc R . .
H21C H 0.7000 -0.0256 0.3955 0.079 Uiso 1 1 calc R . .
H21D H 0.7881 0.0061 0.4144 0.079 Uiso 1 1 calc R . .
C22 C 0.6484(2) 0.02705(9) 0.42286(14) 0.0367(6) Uani 1 1 d U . .
C23 C 0.6263(3) 0.02430(10) 0.48265(14) 0.0410(7) Uani 1 1 d U . .
H23A H 0.6554 0.0063 0.5137 0.049 Uiso 1 1 calc R . .
C24 C 0.5554(2) 0.05224(9) 0.48783(13) 0.0342(6) Uani 1 1 d U . .
C25 C 0.5026(3) 0.06068(11) 0.54074(14) 0.0473(8) Uani 1 1 d U . .
H25A H 0.5219 0.0409 0.5729 0.071 Uiso 1 1 calc R . .
H25B H 0.4294 0.0598 0.5269 0.071 Uiso 1 1 calc R . .
H25C H 0.5220 0.0870 0.5572 0.071 Uiso 1 1 calc R . .
C26 C 0.4677(2) 0.10018(8) 0.40906(13) 0.0297(6) Uani 1 1 d U . .
C27 C 0.4172(3) 0.12371(10) 0.44593(16) 0.0476(8) Uani 1 1 d U . .
H27A H 0.4336 0.1228 0.4895 0.057 Uiso 1 1 calc R . .
C28 C 0.3434(4) 0.14800(12) 0.4169(2) 0.0684(13) Uani 1 1 d U . .
H28A H 0.3064 0.1645 0.4398 0.082 Uiso 1 1 calc R . .
C29 C 0.3234(3) 0.14806(12) 0.3528(2) 0.0624(12) Uani 1 1 d U . .
C210 C 0.1263(8) 0.1843(3) 0.3916(4) 0.231(7) Uani 1 1 d U . .
H21E H 0.1113 0.1575 0.4040 0.346 Uiso 1 1 calc R . .
H21F H 0.0667 0.2010 0.3910 0.346 Uiso 1 1 calc R . .
H21G H 0.1829 0.1950 0.4208 0.346 Uiso 1 1 calc R . .
C211 C 0.1542(6) 0.1832(3) 0.3282(4) 0.167(5) Uani 1 1 d U . .
C212 C 0.1030(7) 0.1966(4) 0.2744(4) 0.223(7) Uani 1 1 d U . .
H21A H 0.0400 0.2099 0.2687 0.268 Uiso 1 1 calc R . .
C213 C 0.1587(5) 0.1873(3) 0.2284(3) 0.133(3) Uani 1 1 d U . .
C214 C 0.1354(5) 0.1948(3) 0.1619(3) 0.155(4) Uani 1 1 d U . .
H21H H 0.1922 0.1861 0.1426 0.233 Uiso 1 1 calc R . .
H21I H 0.1239 0.2231 0.1546 0.233 Uiso 1 1 calc R . .
H21J H 0.0745 0.1801 0.1442 0.233 Uiso 1 1 calc R . .
N31 N 0.3403(2) 0.10238(10) 0.16064(13) 0.0511(7) Uani 1 1 d U . .
N32 N 0.3856(2) 0.11517(10) 0.11192(13) 0.0501(7) Uani 1 1 d U . .
N33 N 0.44755(18) 0.16559(8) 0.17686(12) 0.0368(6) Uani 1 1 d U . .
N34 N 0.50193(18) 0.19877(8) 0.19275(11) 0.0359(6) Uani 1 1 d U . .
N35 N 0.60388(19) 0.24999(9) 0.17347(12) 0.0395(6) Uani 1 1 d U . .
N36 N 0.5921(2) 0.26310(9) 0.23070(12) 0.0403(6) Uani 1 1 d U . .
C31 C 0.2304(3) 0.04910(15) 0.1836(2) 0.0714(13) Uani 1 1 d U . .
H31B H 0.2491 0.0594 0.2255 0.107 Uiso 1 1 calc R . .
H31C H 0.2446 0.0207 0.1835 0.107 Uiso 1 1 calc R . .
H31D H 0.1582 0.0536 0.1691 0.107 Uiso 1 1 calc R . .
C32 C 0.2906(3) 0.06982(13) 0.14189(19) 0.0556(9) Uani 1 1 d U . .
C33 C 0.3016(3) 0.06123(14) 0.0812(2) 0.0626(11) Uani 1 1 d U . .
H33A H 0.2734 0.0393 0.0574 0.075 Uiso 1 1 calc R . .
C34 C 0.3605(3) 0.09043(13) 0.06275(17) 0.0562(10) Uani 1 1 d U . .
C35 C 0.3913(4) 0.09568(14) 0.00120(18) 0.0711(13) Uani 1 1 d U . .
H35A H 0.3577 0.0757 -0.0273 0.107 Uiso 1 1 calc R . .
H35B H 0.4647 0.0927 0.0052 0.107 Uiso 1 1 calc R . .
H35C H 0.3717 0.1221 -0.0146 0.107 Uiso 1 1 calc R . .
C36 C 0.4442(3) 0.14955(12) 0.12150(15) 0.0462(8) Uani 1 1 d U . .
C37 C 0.4963(4) 0.16605(15) 0.07841(16) 0.0687(13) Uani 1 1 d U . .
H37A H 0.4939 0.1542 0.0391 0.082 Uiso 1 1 calc R . .
C38 C 0.5508(3) 0.19936(15) 0.09358(16) 0.0637(12) Uani 1 1 d U . .
H38A H 0.5870 0.2115 0.0651 0.076 Uiso 1 1 calc R . .
C39 C 0.5524(2) 0.21558(11) 0.15227(14) 0.0399(7) Uani 1 1 d U . .
C310 C 0.6922(3) 0.27214(13) 0.08474(16) 0.0535(9) Uani 1 1 d U . .
H31E H 0.7398 0.2932 0.0790 0.080 Uiso 1 1 calc R . .
H31F H 0.6317 0.2743 0.0531 0.080 Uiso 1 1 calc R . .
H31G H 0.7243 0.2464 0.0814 0.080 Uiso 1 1 calc R . .
C311 C 0.6633(2) 0.27595(11) 0.14665(15) 0.0433(8) Uani 1 1 d U . .
C312 C 0.6885(3) 0.30558(11) 0.18822(16) 0.0466(8) Uani 1 1 d U . .
H31A H 0.7293 0.3279 0.1836 0.056 Uiso 1 1 calc R . .
C313 C 0.6428(3) 0.29680(11) 0.23892(16) 0.0450(7) Uani 1 1 d U . .
C314 C 0.6452(3) 0.32002(13) 0.29649(19) 0.0581(9) Uani 1 1 d U . .
H31H H 0.6230 0.3033 0.3279 0.087 Uiso 1 1 calc R . .
H31I H 0.6000 0.3428 0.2882 0.087 Uiso 1 1 calc R . .
H31J H 0.7143 0.3292 0.3112 0.087 Uiso 1 1 calc R . .
N41 N 0.4092(3) 0.24790(12) 0.32121(18) 0.0782(13) Uani 1 1 d U . .
N42 N 0.4345(5) 0.24273(15) 0.38296(19) 0.120(2) Uani 1 1 d U . .
N43 N 0.5620(2) 0.20327(8) 0.36073(12) 0.0434(7) Uani 1 1 d U . .
N44 N 0.63637(18) 0.17640(7) 0.37438(10) 0.0279(5) Uani 1 1 d U . .
N45 N 0.74438(19) 0.13734(7) 0.43890(10) 0.0318(5) Uani 1 1 d U . .
N46 N 0.78860(18) 0.12988(8) 0.38797(11) 0.0335(5) Uani 1 1 d U . .
C41 C 0.2779(6) 0.2804(2) 0.2473(3) 0.140(4) Uani 1 1 d U . .
H41B H 0.3033 0.2636 0.2172 0.209 Uiso 1 1 calc R . .
H41C H 0.2970 0.3078 0.2414 0.209 Uiso 1 1 calc R . .
H41D H 0.2041 0.2783 0.2417 0.209 Uiso 1 1 calc R . .
C42 C 0.3216(6) 0.2676(2) 0.3093(3) 0.130(3) Uani 1 1 d U . .
C43 C 0.2805(6) 0.2723(2) 0.3622(3) 0.121(3) Uani 1 1 d U . .
H43A H 0.2185 0.2847 0.3662 0.146 Uiso 1 1 calc R . .
C44 C 0.3487(5) 0.25524(19) 0.4071(3) 0.102(2) Uani 1 1 d U . .
C45 C 0.3441(7) 0.2539(3) 0.4744(3) 0.149(4) Uani 1 1 d U . .
H45A H 0.2786 0.2639 0.4814 0.223 Uiso 1 1 calc R . .
H45B H 0.3983 0.2702 0.4969 0.223 Uiso 1 1 calc R . .
H45C H 0.3524 0.2266 0.4890 0.223 Uiso 1 1 calc R . .
C46 C 0.5191(4) 0.21882(12) 0.40492(19) 0.0695(14) Uani 1 1 d U . .
C47 C 0.5551(4) 0.21039(11) 0.46709(17) 0.0683(13) Uani 1 1 d U . .
H47A H 0.5265 0.2230 0.4986 0.082 Uiso 1 1 calc R . .
C48 C 0.6319(3) 0.18379(10) 0.48167(15) 0.0488(9) Uani 1 1 d U . .
H48A H 0.6586 0.1775 0.5232 0.059 Uiso 1 1 calc R . .
C49 C 0.6694(2) 0.16621(8) 0.43249(13) 0.0310(6) Uani 1 1 d U . .
C410 C 0.7493(3) 0.11114(11) 0.54769(14) 0.0474(8) Uani 1 1 d U . .
H41E H 0.7757 0.0873 0.5701 0.071 Uiso 1 1 calc R . .
H41F H 0.6752 0.1109 0.5416 0.071 Uiso 1 1 calc R . .
H41G H 0.7746 0.1346 0.5715 0.071 Uiso 1 1 calc R . .
C411 C 0.7831(2) 0.11215(10) 0.48673(14) 0.0384(7) Uani 1 1 d U . .
C412 C 0.8532(3) 0.08979(11) 0.46519(16) 0.0483(8) Uani 1 1 d U . .
H41A H 0.8939 0.0699 0.4875 0.058 Uiso 1 1 calc R . .
C413 C 0.8550(2) 0.10114(11) 0.40401(16) 0.0456(8) Uani 1 1 d U . .
C414 C 0.9158(3) 0.08561(15) 0.3585(2) 0.0677(12) Uani 1 1 d U . .
H41H H 0.8937 0.0983 0.3185 0.102 Uiso 1 1 calc R . .
H41I H 0.9062 0.0570 0.3543 0.102 Uiso 1 1 calc R . .
H41J H 0.9875 0.0914 0.3727 0.102 Uiso 1 1 calc R . .
S5 S 0.71002(7) 0.09447(3) -0.02421(4) 0.0484(2) Uani 1 1 d U . .
O51 O 0.6521(3) 0.12853(14) -0.01634(15) 0.1080(15) Uani 1 1 d U . .
O52 O 0.8059(2) 0.09425(10) 0.01493(12) 0.0681(8) Uani 1 1 d U . .
O53 O 0.6579(4) 0.05814(14) -0.01730(15) 0.1127(16) Uani 1 1 d U . .
C51 C 0.7341(2) 0.09557(10) -0.10080(14) 0.0391(7) Uani 1 1 d U . .
C52 C 0.6758(3) 0.11807(10) -0.14507(15) 0.0419(7) Uani 1 1 d U . .
H52A H 0.6223 0.1336 -0.1346 0.050 Uiso 1 1 calc R . .
C53 C 0.6948(3) 0.11815(11) -0.20491(16) 0.0473(8) Uani 1 1 d U . .
H53A H 0.6527 0.1332 -0.2353 0.057 Uiso 1 1 calc R . .
C54 C 0.7742(3) 0.09660(11) -0.22118(16) 0.0490(8) Uani 1 1 d U . .
C55 C 0.8315(3) 0.07349(13) -0.17600(18) 0.0616(11) Uani 1 1 d U . .
H55A H 0.8851 0.0580 -0.1864 0.074 Uiso 1 1 calc R . .
C56 C 0.8122(3) 0.07269(13) -0.11652(17) 0.0558(10) Uani 1 1 d U . .
H56A H 0.8519 0.0566 -0.0864 0.067 Uiso 1 1 calc R . .
C57 C 0.7945(4) 0.09771(14) -0.28609(18) 0.0683(12) Uani 1 1 d U . .
H57A H 0.7401 0.1121 -0.3121 0.102 Uiso 1 1 calc R . .
H57B H 0.7976 0.0707 -0.3015 0.102 Uiso 1 1 calc R . .
H57C H 0.8591 0.1110 -0.2869 0.102 Uiso 1 1 calc R . .
S6 S 0.48461(7) 0.17606(2) 0.61447(3) 0.03948(18) Uani 1 1 d U . .
O61 O 0.4963(3) 0.21784(7) 0.62436(12) 0.0606(7) Uani 1 1 d U . .
O62 O 0.5743(2) 0.15568(9) 0.60440(15) 0.0707(9) Uani 1 1 d U . .
O63 O 0.3992(2) 0.16723(10) 0.56643(11) 0.0646(8) Uani 1 1 d U . .
C61 C 0.4522(2) 0.15543(9) 0.68249(13) 0.0354(6) Uani 1 1 d U . .
C62 C 0.4671(3) 0.17625(10) 0.73690(14) 0.0412(7) Uani 1 1 d U . .
H62A H 0.4946 0.2021 0.7385 0.049 Uiso 1 1 calc R . .
C63 C 0.4417(3) 0.15908(11) 0.78937(15) 0.0513(9) Uani 1 1 d U . .
H63A H 0.4515 0.1736 0.8267 0.062 Uiso 1 1 calc R . .
C64 C 0.4029(3) 0.12169(12) 0.78866(16) 0.0514(9) Uani 1 1 d U . .
C65 C 0.3882(3) 0.10066(12) 0.73370(17) 0.0535(9) Uani 1 1 d U . .
H65A H 0.3613 0.0747 0.7324 0.064 Uiso 1 1 calc R . .
C66 C 0.4129(3) 0.11751(11) 0.68082(15) 0.0478(8) Uani 1 1 d U . .
H66A H 0.4029 0.1030 0.6434 0.057 Uiso 1 1 calc R . .
C67 C 0.3765(4) 0.10370(15) 0.8465(2) 0.0773(15) Uani 1 1 d U . .
H67A H 0.3913 0.1227 0.8804 0.116 Uiso 1 1 calc R . .
H67B H 0.4166 0.0797 0.8568 0.116 Uiso 1 1 calc R . .
H67C H 0.3044 0.0970 0.8399 0.116 Uiso 1 1 calc R . .
S7 S 0.29420(9) 0.21211(3) -0.02836(5) 0.0623(3) Uani 1 1 d U . .
O71 O 0.2706(3) 0.18606(10) 0.01997(17) 0.0880(11) Uani 1 1 d U . .
O72 O 0.2079(3) 0.22740(11) -0.06998(17) 0.0859(11) Uani 1 1 d U . .
O73 O 0.3686(3) 0.19550(9) -0.06083(14) 0.0693(8) Uani 1 1 d U . .
C71 C 0.3521(3) 0.25407(11) 0.01099(16) 0.0476(8) Uani 1 1 d U . .
C72 C 0.4072(3) 0.27975(11) -0.01934(16) 0.0478(8) Uani 1 1 d U . .
H72A H 0.4133 0.2748 -0.0610 0.057 Uiso 1 1 calc R . .
C73 C 0.4539(3) 0.31281(11) 0.01083(17) 0.0480(8) Uani 1 1 d U . .
H73A H 0.4918 0.3301 -0.0104 0.058 Uiso 1 1 calc R . .
C74 C 0.4455(3) 0.32064(10) 0.07132(16) 0.0444(7) Uani 1 1 d U . .
C75 C 0.3891(3) 0.29509(11) 0.10043(17) 0.0548(9) Uani 1 1 d U . .
H75A H 0.3815 0.3003 0.1417 0.066 Uiso 1 1 calc R . .
C76 C 0.3432(3) 0.26196(12) 0.07117(17) 0.0564(10) Uani 1 1 d U . .
H76A H 0.3056 0.2447 0.0926 0.068 Uiso 1 1 calc R . .
C77 C 0.4961(3) 0.35655(12) 0.1037(2) 0.0567(10) Uani 1 1 d U . .
H77A H 0.4928 0.3550 0.1476 0.085 Uiso 1 1 calc R . .
H77B H 0.4613 0.3804 0.0862 0.085 Uiso 1 1 calc R . .
H77C H 0.5669 0.3574 0.0981 0.085 Uiso 1 1 calc R . .
S8 S 0.21390(7) 0.05199(3) 0.40743(5) 0.0530(2) Uani 1 1 d U . .
O81 O 0.2151(3) 0.05588(9) 0.47353(15) 0.0688(8) Uani 1 1 d U . .
O82 O 0.1819(3) 0.08725(9) 0.37312(18) 0.0824(10) Uani 1 1 d U . .
O83 O 0.3070(2) 0.03550(10) 0.39529(14) 0.0648(7) Uani 1 1 d U . .
C81 C 0.1193(3) 0.01660(11) 0.38146(18) 0.0478(8) Uani 1 1 d U . .
C82 C 0.0901(3) 0.01004(14) 0.3186(2) 0.0611(10) Uani 1 1 d U . .
H82A H 0.1234 0.0236 0.2901 0.073 Uiso 1 1 calc R . .
C83 C 0.0140(3) -0.01581(15) 0.2977(2) 0.0667(11) Uani 1 1 d U . .
H83A H -0.0042 -0.0200 0.2546 0.080 Uiso 1 1 calc R . .
C84 C -0.0372(3) -0.03591(12) 0.3371(2) 0.0577(10) Uani 1 1 d U . .
C85 C -0.0086(3) -0.02937(12) 0.3995(2) 0.0596(10) Uani 1 1 d U . .
H85A H -0.0429 -0.0428 0.4276 0.072 Uiso 1 1 calc R . .
C86 C 0.0691(3) -0.00352(12) 0.42162(19) 0.0535(9) Uani 1 1 d U . .
H86A H 0.0880 0.0004 0.4647 0.064 Uiso 1 1 calc R . .
C87 C -0.1238(4) -0.06363(15) 0.3132(3) 0.0813(15) Uani 1 1 d U . .
H87A H -0.1445 -0.0778 0.3478 0.122 Uiso 1 1 calc R . .
H87B H -0.1017 -0.0826 0.2847 0.122 Uiso 1 1 calc R . .
H87C H -0.1810 -0.0484 0.2916 0.122 Uiso 1 1 calc R . .

loop_
_atom_site_aniso_label
_atom_site_aniso_U_11
_atom_site_aniso_U_22
_atom_site_aniso_U_33
_atom_site_aniso_U_23
_atom_site_aniso_U_13
_atom_site_aniso_U_12
Cu1 0.03308(18) 0.02880(17) 0.01947(16) -0.00042(12) 0.00978(13) 0.00031(13)
Cu2 0.03757(19) 0.02985(18) 0.01983(16) -0.00213(12) 0.01152(13) -0.00222(13)
Cu3 0.0349(2) 0.0642(3) 0.0416(2) 0.02458(19) 0.01517(17) 0.00609(18)
Cu4 0.0499(2) 0.0440(2) 0.0369(2) 0.01328(16) 0.02614(18) 0.01503(17)
N11 0.0361(12) 0.0297(12) 0.0237(11) -0.0008(9) 0.0093(9) -0.0044(9)
N12 0.0522(15) 0.0384(13) 0.0253(12) -0.0032(10) 0.0190(11) -0.0121(11)
N13 0.0333(12) 0.0270(11) 0.0220(10) -0.0013(9) 0.0099(9) -0.0039(9)
N14 0.0339(12) 0.0258(11) 0.0237(11) -0.0017(9) 0.0110(9) -0.0039(9)
N15 0.0525(15) 0.0332(13) 0.0237(11) -0.0056(9) 0.0164(11) -0.0135(11)
N16 0.0517(15) 0.0295(12) 0.0223(11) -0.0015(9) 0.0143(10) -0.0102(11)
C11 0.0474(17) 0.0350(15) 0.0323(15) -0.0023(12) 0.0081(13) -0.0111(13)
C12 0.0364(15) 0.0331(14) 0.0308(14) 0.0014(11) 0.0094(12) -0.0055(12)
C13 0.061(2) 0.0449(18) 0.0372(17) -0.0011(14) 0.0192(15) -0.0230(16)
C14 0.072(2) 0.0493(19) 0.0379(17) -0.0028(15) 0.0310(17) -0.0247(18)
C15 0.144(5) 0.076(3) 0.054(2) -0.020(2) 0.068(3) -0.061(3)
C16 0.0502(18) 0.0355(15) 0.0284(14) -0.0033(12) 0.0182(13) -0.0110(13)
C17 0.106(3) 0.062(2) 0.0311(17) -0.0151(16) 0.039(2) -0.041(2)
C18 0.103(3) 0.055(2) 0.0288(16) -0.0183(15) 0.0344(19) -0.038(2)
C19 0.0508(18) 0.0337(15) 0.0229(13) -0.0046(11) 0.0127(12) -0.0122(13)
C110 0.087(3) 0.0441(19) 0.0301(16) -0.0133(14) 0.0189(17) -0.0250(18)
C111 0.060(2) 0.0329(15) 0.0297(15) -0.0086(12) 0.0117(14) -0.0122(14)
C112 0.065(2) 0.0335(16) 0.0321(15) -0.0063(12) 0.0144(14) -0.0153(14)
C113 0.0528(18) 0.0303(14) 0.0316(15) -0.0013(12) 0.0125(13) -0.0096(13)
C114 0.073(2) 0.0403(18) 0.0377(17) -0.0027(14) 0.0201(16) -0.0225(17)
N21 0.0328(12) 0.0317(12) 0.0245(11) 0.0003(9) 0.0102(9) 0.0012(9)
N22 0.0358(12) 0.0329(12) 0.0195(10) 0.0003(9) 0.0090(9) -0.0023(9)
N23 0.0323(12) 0.0277(11) 0.0251(11) 0.0047(9) 0.0126(9) 0.0013(9)
N24 0.0400(14) 0.0463(15) 0.0405(14) 0.0206(12) 0.0232(11) 0.0116(11)
N25 0.100(3) 0.117(3) 0.091(3) 0.076(3) 0.077(2) 0.079(3)
N26 0.062(2) 0.109(3) 0.087(3) 0.065(2) 0.049(2) 0.047(2)
C21 0.048(2) 0.056(2) 0.057(2) 0.0131(17) 0.0160(17) 0.0218(17)
C22 0.0364(15) 0.0389(16) 0.0347(15) 0.0063(12) 0.0058(12) 0.0043(12)
C23 0.0470(18) 0.0420(17) 0.0322(15) 0.0106(13) 0.0016(13) -0.0018(14)
C24 0.0435(16) 0.0375(15) 0.0213(13) 0.0026(11) 0.0040(11) -0.0107(12)
C25 0.071(2) 0.0495(19) 0.0250(15) 0.0031(13) 0.0188(15) -0.0096(17)
C26 0.0374(14) 0.0283(13) 0.0269(13) 0.0019(10) 0.0153(11) -0.0016(11)
C27 0.076(2) 0.0385(17) 0.0374(17) 0.0054(13) 0.0346(17) 0.0085(16)
C28 0.104(3) 0.050(2) 0.069(2) 0.0261(19) 0.068(2) 0.037(2)
C29 0.072(3) 0.060(2) 0.068(2) 0.036(2) 0.051(2) 0.037(2)
C210 0.243(10) 0.326(13) 0.173(7) 0.182(9) 0.178(8) 0.238(11)
C211 0.167(6) 0.230(9) 0.138(5) 0.127(6) 0.122(5) 0.163(7)
C212 0.184(8) 0.361(15) 0.161(6) 0.182(9) 0.136(6) 0.224(10)
C213 0.097(4) 0.207(8) 0.114(4) 0.105(5) 0.069(4) 0.099(5)
C214 0.100(4) 0.253(10) 0.129(5) 0.134(6) 0.063(4) 0.107(6)
N31 0.0378(15) 0.075(2) 0.0398(15) 0.0240(14) 0.0053(12) -0.0115(14)
N32 0.0471(16) 0.071(2) 0.0305(13) 0.0175(13) 0.0021(12) -0.0183(14)
N33 0.0274(12) 0.0522(15) 0.0314(12) 0.0177(11) 0.0069(10) 0.0049(11)
N34 0.0276(12) 0.0516(15) 0.0297(12) 0.0158(11) 0.0080(10) 0.0059(11)
N35 0.0311(13) 0.0609(17) 0.0275(12) 0.0122(11) 0.0076(10) -0.0019(11)
N36 0.0370(13) 0.0553(16) 0.0304(13) 0.0108(11) 0.0104(10) 0.0062(12)
C31 0.057(2) 0.078(3) 0.083(3) 0.030(2) 0.023(2) -0.015(2)
C32 0.0438(19) 0.067(2) 0.054(2) 0.0252(18) 0.0031(16) -0.0072(17)
C33 0.066(3) 0.066(3) 0.053(2) 0.0162(19) 0.0012(19) -0.015(2)
C34 0.061(2) 0.067(2) 0.0377(18) 0.0140(17) -0.0020(16) -0.0139(19)
C35 0.106(4) 0.072(3) 0.0333(19) 0.0098(18) 0.005(2) -0.025(3)
C36 0.0371(16) 0.069(2) 0.0304(15) 0.0176(15) -0.0006(13) -0.0111(15)
C37 0.082(3) 0.101(3) 0.0237(16) 0.0039(18) 0.0109(17) -0.046(3)
C38 0.066(2) 0.103(3) 0.0233(15) 0.0036(17) 0.0116(15) -0.042(2)
C39 0.0292(14) 0.066(2) 0.0243(14) 0.0141(13) 0.0041(11) -0.0043(14)
C310 0.051(2) 0.076(3) 0.0370(18) 0.0136(17) 0.0182(15) -0.0140(18)
C311 0.0308(15) 0.064(2) 0.0361(16) 0.0184(15) 0.0074(12) -0.0034(14)
C312 0.0401(17) 0.056(2) 0.0440(18) 0.0122(15) 0.0093(14) -0.0026(15)
C313 0.0383(17) 0.053(2) 0.0443(18) 0.0107(15) 0.0091(14) 0.0050(14)
C314 0.068(3) 0.057(2) 0.053(2) 0.0037(17) 0.0189(19) 0.0038(19)
N41 0.099(3) 0.077(2) 0.077(2) 0.048(2) 0.066(2) 0.058(2)
N42 0.202(5) 0.113(3) 0.071(2) 0.061(3) 0.099(3) 0.121(4)
N43 0.0685(18) 0.0364(14) 0.0328(13) 0.0118(11) 0.0297(13) 0.0216(13)
N44 0.0365(12) 0.0266(11) 0.0230(11) -0.0002(9) 0.0119(9) 0.0017(9)
N45 0.0362(13) 0.0387(13) 0.0208(11) 0.0033(9) 0.0055(9) -0.0040(10)
N46 0.0310(12) 0.0425(14) 0.0278(12) 0.0065(10) 0.0073(9) 0.0030(10)
C41 0.145(6) 0.179(7) 0.118(5) 0.098(5) 0.091(4) 0.121(6)
C42 0.171(6) 0.146(6) 0.100(4) 0.083(4) 0.100(4) 0.123(5)
C43 0.147(6) 0.148(6) 0.087(4) 0.044(4) 0.071(4) 0.095(5)
C44 0.132(5) 0.110(4) 0.077(3) 0.023(3) 0.057(3) 0.067(4)
C45 0.200(8) 0.175(7) 0.095(4) 0.041(5) 0.097(5) 0.114(7)
C46 0.126(4) 0.049(2) 0.048(2) 0.0220(17) 0.056(2) 0.046(2)
C47 0.135(4) 0.044(2) 0.0386(19) 0.0068(16) 0.053(2) 0.028(2)
C48 0.088(3) 0.0380(17) 0.0260(15) -0.0018(13) 0.0243(16) -0.0021(17)
C49 0.0439(16) 0.0287(13) 0.0231(13) -0.0012(10) 0.0135(11) -0.0060(11)
C410 0.062(2) 0.051(2) 0.0262(15) 0.0065(14) 0.0015(14) -0.0103(16)
C411 0.0412(16) 0.0440(17) 0.0271(14) 0.0076(12) -0.0023(12) -0.0081(13)
C412 0.0440(18) 0.055(2) 0.0428(18) 0.0164(16) -0.0008(14) 0.0020(15)
C413 0.0333(16) 0.060(2) 0.0436(18) 0.0141(16) 0.0055(13) 0.0107(14)
C414 0.058(2) 0.083(3) 0.067(3) 0.025(2) 0.025(2) 0.037(2)
S5 0.0537(5) 0.0684(6) 0.0254(4) -0.0048(4) 0.0133(3) -0.0073(4)
O51 0.136(3) 0.152(4) 0.0447(17) 0.017(2) 0.0412(19) 0.085(3)
O52 0.0697(18) 0.103(2) 0.0312(13) -0.0106(14) 0.0066(12) 0.0081(16)
O53 0.154(4) 0.143(3) 0.0490(18) -0.015(2) 0.038(2) -0.094(3)
C51 0.0450(17) 0.0489(18) 0.0248(14) -0.0037(12) 0.0103(12) -0.0045(14)
C52 0.0502(18) 0.0415(17) 0.0369(16) -0.0018(13) 0.0159(14) 0.0006(14)
C53 0.062(2) 0.0440(18) 0.0369(17) 0.0054(14) 0.0122(15) 0.0017(16)
C54 0.070(2) 0.0471(19) 0.0353(17) -0.0008(14) 0.0254(16) -0.0012(16)
C55 0.072(3) 0.076(3) 0.044(2) -0.0011(18) 0.0297(19) 0.021(2)
C56 0.060(2) 0.073(3) 0.0367(18) 0.0076(17) 0.0148(16) 0.0183(19)
C57 0.099(3) 0.076(3) 0.039(2) 0.0047(19) 0.037(2) 0.002(2)
S6 0.0555(5) 0.0374(4) 0.0303(4) -0.0002(3) 0.0210(3) 0.0088(3)
O61 0.103(2) 0.0386(13) 0.0489(15) -0.0003(11) 0.0361(15) 0.0005(13)
O62 0.0764(19) 0.0714(19) 0.077(2) 0.0215(15) 0.0513(17) 0.0292(15)
O63 0.086(2) 0.082(2) 0.0284(12) 0.0011(12) 0.0161(12) -0.0074(16)
C61 0.0437(17) 0.0377(15) 0.0272(13) 0.0012(11) 0.0129(12) 0.0117(13)
C62 0.055(2) 0.0385(16) 0.0300(15) -0.0022(12) 0.0071(14) 0.0134(14)
C63 0.080(3) 0.0502(19) 0.0249(15) 0.0015(13) 0.0121(16) 0.0280(18)
C64 0.068(2) 0.056(2) 0.0333(16) 0.0165(15) 0.0187(16) 0.0206(18)
C65 0.070(2) 0.049(2) 0.0428(19) 0.0081(15) 0.0148(17) -0.0058(18)
C66 0.068(2) 0.0450(18) 0.0314(16) -0.0012(14) 0.0130(15) -0.0003(16)
C67 0.115(4) 0.077(3) 0.048(2) 0.028(2) 0.039(3) 0.030(3)
S7 0.0772(7) 0.0556(6) 0.0546(6) -0.0158(5) 0.0124(5) -0.0154(5)
O71 0.118(3) 0.067(2) 0.083(2) -0.0146(17) 0.029(2) -0.043(2)
O72 0.080(2) 0.093(2) 0.079(2) -0.0395(19) -0.0044(18) -0.0015(18)
O73 0.092(2) 0.0544(17) 0.0629(18) -0.0205(14) 0.0166(16) -0.0026(15)
C71 0.060(2) 0.0456(18) 0.0374(17) -0.0047(14) 0.0080(15) -0.0029(15)
C72 0.063(2) 0.0488(19) 0.0329(16) -0.0003(14) 0.0126(15) 0.0023(16)
C73 0.053(2) 0.0462(19) 0.0475(19) 0.0031(15) 0.0158(16) 0.0018(15)
C74 0.0480(19) 0.0397(17) 0.0442(18) -0.0038(14) 0.0043(15) 0.0057(14)
C75 0.084(3) 0.050(2) 0.0320(17) -0.0029(15) 0.0143(17) -0.0016(18)
C76 0.082(3) 0.051(2) 0.0404(19) 0.0013(16) 0.0224(18) -0.0130(19)
C77 0.053(2) 0.049(2) 0.065(2) -0.0098(18) 0.0007(18) 0.0053(16)
S8 0.0469(5) 0.0494(5) 0.0623(6) 0.0180(4) 0.0084(4) 0.0060(4)
O81 0.082(2) 0.0581(17) 0.0667(18) 0.0010(14) 0.0143(16) -0.0025(15)
O82 0.074(2) 0.0599(18) 0.106(3) 0.0397(18) -0.0062(19) 0.0005(15)
O83 0.0457(15) 0.077(2) 0.0716(19) 0.0130(15) 0.0108(13) -0.0003(13)
C81 0.0391(17) 0.0482(19) 0.057(2) 0.0109(16) 0.0094(15) 0.0157(14)
C82 0.051(2) 0.081(3) 0.056(2) 0.005(2) 0.0231(18) 0.0023(19)
C83 0.057(2) 0.081(3) 0.063(3) -0.003(2) 0.014(2) 0.010(2)
C84 0.0417(19) 0.051(2) 0.079(3) 0.0068(19) 0.0067(18) 0.0127(16)
C85 0.053(2) 0.053(2) 0.073(3) 0.0258(19) 0.0089(19) 0.0068(17)
C86 0.051(2) 0.053(2) 0.055(2) 0.0217(17) 0.0042(16) 0.0070(16)
C87 0.058(3) 0.067(3) 0.111(4) 0.006(3) -0.007(3) 0.002(2)

loop_
_atom_type_symbol
_atom_type_description
_atom_type_scat_dispersion_real
_atom_type_scat_dispersion_imag
_atom_type_scat_source
C C 0.0033 0.0016 'International Tables Vol C Tables 4.2.6.8 and 6.1.1.4'
H H 0.0000 0.0000 'International Tables Vol C Tables 4.2.6.8 and 6.1.1.4'
N N 0.0061 0.0033 'International Tables Vol C Tables 4.2.6.8 and 6.1.1.4'
O O 0.0106 0.0060 'International Tables Vol C Tables 4.2.6.8 and 6.1.1.4'
S S 0.1246 0.1234 'International Tables Vol C Tables 4.2.6.8 and 6.1.1.4'
Cu Cu 0.3201 1.2651 'International Tables Vol C Tables 4.2.6.8 and 6.1.1.4'

loop_
_geom_angle_atom_site_label_1
_geom_angle_atom_site_label_2
_geom_angle_atom_site_label_3
_geom_angle
_geom_angle_site_symmetry_1
_geom_angle_site_symmetry_3
_geom_angle_publ_flag
N44 Cu1 N11 126.14(10) . . ?
N44 Cu1 N46 80.30(10) . . ?
N11 Cu1 N46 123.15(10) . . ?
N44 Cu1 N13 134.66(10) . . ?
N11 Cu1 N13 79.61(9) . . ?
N46 Cu1 N13 119.15(10) . . ?
N21 Cu2 N14 134.05(10) . . ?
N21 Cu2 N16 117.54(10) . . ?
N14 Cu2 N16 78.76(9) . . ?
N21 Cu2 N23 79.74(9) . . ?
N14 Cu2 N23 127.28(9) . . ?
N16 Cu2 N23 126.17(10) . . ?
N24 Cu3 N31 128.85(12) . . ?
N24 Cu3 N26 80.60(13) . . ?
N31 Cu3 N26 123.40(18) . . ?
N24 Cu3 N33 130.80(11) . . ?
N31 Cu3 N33 79.89(12) . . ?
N26 Cu3 N33 119.36(13) . . ?
N41 Cu4 N34 133.59(16) . . ?
N41 Cu4 N36 117.84(14) . . ?
N34 Cu4 N36 78.89(11) . . ?
N41 Cu4 N43 79.29(13) . . ?
N34 Cu4 N43 129.68(10) . . ?
N36 Cu4 N43 123.64(12) . . ?
C12 N11 N12 106.4(2) . . ?
C12 N11 Cu1 140.0(2) . . ?
N12 N11 Cu1 113.15(17) . . ?
N11 N12 C14 110.4(2) . . ?
N11 N12 C16 116.6(2) . . ?
C14 N12 C16 133.1(3) . . ?
C16 N13 N14 120.1(2) . . ?
C16 N13 Cu1 116.06(19) . . ?
N14 N13 Cu1 123.69(17) . . ?
C19 N14 N13 119.8(2) . . ?
C19 N14 Cu2 117.24(18) . . ?
N13 N14 Cu2 122.92(17) . . ?
N16 N15 C111 111.3(2) . . ?
N16 N15 C19 116.3(2) . . ?
C111 N15 C19 132.4(2) . . ?
C113 N16 N15 105.5(2) . . ?
C113 N16 Cu2 140.9(2) . . ?
N15 N16 Cu2 113.66(17) . . ?
C12 C11 H11B 109.5 . . ?
C12 C11 H11C 109.5 . . ?
H11B C11 H11C 109.5 . . ?
C12 C11 H11D 109.5 . . ?
H11B C11 H11D 109.5 . . ?
H11C C11 H11D 109.5 . . ?
N11 C12 C13 109.8(3) . . ?
N11 C12 C11 119.7(3) . . ?
C13 C12 C11 130.5(3) . . ?
C14 C13 C12 107.2(3) . . ?
C14 C13 H13A 126.4 . . ?
C12 C13 H13A 126.4 . . ?
C13 C14 N12 106.1(3) . . ?
C13 C14 C15 128.6(3) . . ?
N12 C14 C15 125.3(3) . . ?
C14 C15 H15A 109.5 . . ?
C14 C15 H15B 109.5 . . ?
H15A C15 H15B 109.5 . . ?
C14 C15 H15C 109.5 . . ?
H15A C15 H15C 109.5 . . ?
H15B C15 H15C 109.5 . . ?
N13 C16 C17 122.1(3) . . ?
N13 C16 N12 113.9(2) . . ?
C17 C16 N12 124.0(3) . . ?
C18 C17 C16 118.3(3) . . ?
C18 C17 H17A 120.9 . . ?
C16 C17 H17A 120.9 . . ?
C17 C18 C19 117.6(3) . . ?
C17 C18 H18A 121.2 . . ?
C19 C18 H18A 121.2 . . ?
N14 C19 C18 122.1(3) . . ?
N14 C19 N15 113.9(2) . . ?
C18 C19 N15 124.0(3) . . ?
C111 C110 H11E 109.5 . . ?
C111 C110 H11F 109.5 . . ?
H11E C110 H11F 109.5 . . ?
C111 C110 H11G 109.5 . . ?
H11E C110 H11G 109.5 . . ?
H11F C110 H11G 109.5 . . ?
C112 C111 N15 105.1(3) . . ?
C112 C111 C110 128.8(3) . . ?
N15 C111 C110 126.1(3) . . ?
C111 C112 C113 107.9(3) . . ?
C111 C112 H11A 126.1 . . ?
C113 C112 H11A 126.1 . . ?
N16 C113 C112 110.3(3) . . ?
N16 C113 C114 119.7(3) . . ?
C112 C113 C114 130.0(3) . . ?
C113 C114 H11H 109.5 . . ?
C113 C114 H11I 109.5 . . ?
H11H C114 H11I 109.5 . . ?
C113 C114 H11J 109.5 . . ?
H11H C114 H11J 109.5 . . ?
H11I C114 H11J 109.5 . . ?
C22 N21 N22 105.5(2) . . ?
C22 N21 Cu2 139.1(2) . . ?
N22 N21 Cu2 112.50(17) . . ?
N21 N22 C24 110.9(2) . . ?
N21 N22 C26 117.3(2) . . ?
C24 N22 C26 131.2(2) . . ?
C26 N23 N24 119.9(2) . . ?
C26 N23 Cu2 115.38(18) . . ?
N24 N23 Cu2 124.75(18) . . ?
C29 N24 N23 120.0(3) . . ?
C29 N24 Cu3 115.7(2) . . ?
N23 N24 Cu3 124.31(19) . . ?
N26 N25 C211 108.7(4) . . ?
N26 N25 C29 117.5(3) . . ?
C211 N25 C29 132.5(4) . . ?
C213 N26 N25 107.9(4) . . ?
C213 N26 Cu3 138.7(4) . . ?
N25 N26 Cu3 112.1(2) . . ?
C22 C21 H21B 109.5 . . ?
C22 C21 H21C 109.5 . . ?
H21B C21 H21C 109.5 . . ?
C22 C21 H21D 109.5 . . ?
H21B C21 H21D 109.5 . . ?
H21C C21 H21D 109.5 . . ?
N21 C22 C23 110.7(3) . . ?
N21 C22 C21 120.6(3) . . ?
C23 C22 C21 128.7(3) . . ?
C24 C23 C22 107.2(3) . . ?
C24 C23 H23A 126.4 . . ?
C22 C23 H23A 126.4 . . ?
C23 C24 N22 105.7(3) . . ?
C23 C24 C25 129.1(3) . . ?
N22 C24 C25 125.2(3) . . ?
C24 C25 H25A 109.5 . . ?
C24 C25 H25B 109.5 . . ?
H25A C25 H25B 109.5 . . ?
C24 C25 H25C 109.5 . . ?
H25A C25 H25C 109.5 . . ?
H25B C25 H25C 109.5 . . ?
N23 C26 N22 114.4(2) . . ?
N23 C26 C27 122.0(3) . . ?
N22 C26 C27 123.5(3) . . ?
C28 C27 C26 117.2(3) . . ?
C28 C27 H27A 121.4 . . ?
C26 C27 H27A 121.4 . . ?
C27 C28 C29 118.6(3) . . ?
C27 C28 H28A 120.7 . . ?
C29 C28 H28A 120.7 . . ?
N24 C29 C28 121.3(3) . . ?
N24 C29 N25 113.6(4) . . ?
C28 C29 N25 125.0(3) . . ?
C211 C210 H21E 109.5 . . ?
C211 C210 H21F 109.5 . . ?
H21E C210 H21F 109.5 . . ?
C211 C210 H21G 109.5 . . ?
H21E C210 H21G 109.5 . . ?
H21F C210 H21G 109.5 . . ?
C212 C211 N25 106.8(5) . . ?
C212 C211 C210 129.9(5) . . ?
N25 C211 C210 123.2(6) . . ?
C211 C212 C213 108.1(5) . . ?
C211 C212 H21A 125.9 . . ?
C213 C212 H21A 125.9 . . ?
N26 C213 C212 108.1(6) . . ?
N26 C213 C214 122.1(5) . . ?
C212 C213 C214 129.7(5) . . ?
C213 C214 H21H 109.5 . . ?
C213 C214 H21I 109.5 . . ?
H21H C214 H21I 109.5 . . ?
C213 C214 H21J 109.5 . . ?
H21H C214 H21J 109.5 . . ?
H21I C214 H21J 109.5 . . ?
C32 N31 N32 106.4(3) . . ?
C32 N31 Cu3 140.3(3) . . ?
N32 N31 Cu3 113.0(2) . . ?
C34 N32 N31 110.0(3) . . ?
C34 N32 C36 133.3(3) . . ?
N31 N32 C36 116.7(3) . . ?
C36 N33 N34 120.7(3) . . ?
C36 N33 Cu3 115.6(2) . . ?
N34 N33 Cu3 123.5(2) . . ?
C39 N34 N33 119.5(3) . . ?
C39 N34 Cu4 116.9(2) . . ?
N33 N34 Cu4 123.59(18) . . ?
N36 N35 C311 110.6(3) . . ?
N36 N35 C39 116.8(2) . . ?
C311 N35 C39 132.5(3) . . ?
C313 N36 N35 105.6(3) . . ?
C313 N36 Cu4 141.5(2) . . ?
N35 N36 Cu4 112.9(2) . . ?
C32 C31 H31B 109.5 . . ?
C32 C31 H31C 109.5 . . ?
H31B C31 H31C 109.5 . . ?
C32 C31 H31D 109.5 . . ?
H31B C31 H31D 109.5 . . ?
H31C C31 H31D 109.5 . . ?
N31 C32 C33 110.1(3) . . ?
N31 C32 C31 119.8(4) . . ?
C33 C32 C31 130.1(4) . . ?
C34 C33 C32 107.0(4) . . ?
C34 C33 H33A 126.5 . . ?
C32 C33 H33A 126.5 . . ?
N32 C34 C33 106.5(4) . . ?
N32 C34 C35 125.4(3) . . ?
C33 C34 C35 128.1(4) . . ?
C34 C35 H35A 109.5 . . ?
C34 C35 H35B 109.5 . . ?
H35A C35 H35B 109.5 . . ?
C34 C35 H35C 109.5 . . ?
H35A C35 H35C 109.5 . . ?
H35B C35 H35C 109.5 . . ?
N33 C36 C37 121.4(3) . . ?
N33 C36 N32 114.2(3) . . ?
C37 C36 N32 124.5(3) . . ?
C38 C37 C36 118.6(4) . . ?
C38 C37 H37A 120.7 . . ?
C36 C37 H37A 120.7 . . ?
C37 C38 C39 118.5(3) . . ?
C37 C38 H38A 120.7 . . ?
C39 C38 H38A 120.7 . . ?
N34 C39 N35 114.2(3) . . ?
N34 C39 C38 121.3(3) . . ?
N35 C39 C38 124.5(3) . . ?
C311 C310 H31E 109.5 . . ?
C311 C310 H31F 109.5 . . ?
H31E C310 H31F 109.5 . . ?
C311 C310 H31G 109.5 . . ?
H31E C310 H31G 109.5 . . ?
H31F C310 H31G 109.5 . . ?
C312 C311 N35 106.0(3) . . ?
C312 C311 C310 127.4(3) . . ?
N35 C311 C310 126.6(3) . . ?
C311 C312 C313 106.8(3) . . ?
C311 C312 H31A 126.6 . . ?
C313 C312 H31A 126.6 . . ?
N36 C313 C312 111.0(3) . . ?
N36 C313 C314 120.6(3) . . ?
C312 C313 C314 128.4(4) . . ?
C313 C314 H31H 109.5 . . ?
C313 C314 H31I 109.5 . . ?
H31H C314 H31I 109.5 . . ?
C313 C314 H31J 109.5 . . ?
H31H C314 H31J 109.5 . . ?
H31I C314 H31J 109.5 . . ?
C42 N41 N42 108.8(4) . . ?
C42 N41 Cu4 138.4(4) . . ?
N42 N41 Cu4 112.7(3) . . ?
N41 N42 C44 105.0(4) . . ?
N41 N42 C46 117.9(3) . . ?
C44 N42 C46 134.6(4) . . ?
C46 N43 N44 120.2(3) . . ?
C46 N43 Cu4 115.0(2) . . ?
N44 N43 Cu4 124.76(18) . . ?
C49 N44 N43 120.3(2) . . ?
C49 N44 Cu1 116.54(19) . . ?
N43 N44 Cu1 122.86(18) . . ?
N46 N45 C411 110.4(2) . . ?
N46 N45 C49 116.7(2) . . ?
C411 N45 C49 132.9(3) . . ?
C413 N46 N45 106.2(2) . . ?
C413 N46 Cu1 139.7(2) . . ?
N45 N46 Cu1 111.55(17) . . ?
C42 C41 H41B 109.5 . . ?
C42 C41 H41C 109.5 . . ?
H41B C41 H41C 109.5 . . ?
C42 C41 H41D 109.5 . . ?
H41B C41 H41D 109.5 . . ?
H41C C41 H41D 109.5 . . ?
N41 C42 C43 110.8(5) . . ?
N41 C42 C41 122.1(4) . . ?
C43 C42 C41 127.0(5) . . ?
C44 C43 C42 104.4(5) . . ?
C44 C43 H43A 127.8 . . ?
C42 C43 H43A 127.8 . . ?
C43 C44 N42 110.2(5) . . ?
C43 C44 C45 126.9(5) . . ?
N42 C44 C45 122.5(6) . . ?
C44 C45 H45A 109.5 . . ?
C44 C45 H45B 109.5 . . ?
H45A C45 H45B 109.5 . . ?
C44 C45 H45C 109.5 . . ?
H45A C45 H45C 109.5 . . ?
H45B C45 H45C 109.5 . . ?
N43 C46 C47 121.2(4) . . ?
N43 C46 N42 113.6(4) . . ?
C47 C46 N42 125.1(3) . . ?
C48 C47 C46 119.0(3) . . ?
C48 C47 H47A 120.5 . . ?
C46 C47 H47A 120.5 . . ?
C47 C48 C49 116.9(3) . . ?
C47 C48 H48A 121.5 . . ?
C49 C48 H48A 121.5 . . ?
N44 C49 N45 113.4(2) . . ?
N44 C49 C48 122.0(3) . . ?
N45 C49 C48 124.5(3) . . ?
C411 C410 H41E 109.5 . . ?
C411 C410 H41F 109.5 . . ?
H41E C410 H41F 109.5 . . ?
C411 C410 H41G 109.5 . . ?
H41E C410 H41G 109.5 . . ?
H41F C410 H41G 109.5 . . ?
C412 C411 N45 105.7(3) . . ?
C412 C411 C410 129.7(3) . . ?
N45 C411 C410 124.6(3) . . ?
C411 C412 C413 108.0(3) . . ?
C411 C412 H41A 126.0 . . ?
C413 C412 H41A 126.0 . . ?
N46 C413 C412 109.6(3) . . ?
N46 C413 C414 119.9(3) . . ?
C412 C413 C414 130.5(3) . . ?
C413 C414 H41H 109.5 . . ?
C413 C414 H41I 109.5 . . ?
H41H C414 H41I 109.5 . . ?
C413 C414 H41J 109.5 . . ?
H41H C414 H41J 109.5 . . ?
H41I C414 H41J 109.5 . . ?
O51 S5 O52 112.8(2) . . ?
O51 S5 O53 113.4(3) . . ?
O52 S5 O53 109.7(3) . . ?
O51 S5 C51 106.95(18) . . ?
O52 S5 C51 106.62(16) . . ?
O53 S5 C51 106.84(18) . . ?
C52 C51 C56 119.6(3) . . ?
C52 C51 S5 121.0(3) . . ?
C56 C51 S5 119.4(3) . . ?
C51 C52 C53 120.2(3) . . ?
C51 C52 H52A 119.9 . . ?
C53 C52 H52A 119.9 . . ?
C52 C53 C54 121.2(3) . . ?
C52 C53 H53A 119.4 . . ?
C54 C53 H53A 119.4 . . ?
C53 C54 C55 117.8(3) . . ?
C53 C54 C57 120.3(4) . . ?
C55 C54 C57 121.9(4) . . ?
C56 C55 C54 121.4(4) . . ?
C56 C55 H55A 119.3 . . ?
C54 C55 H55A 119.3 . . ?
C55 C56 C51 119.7(4) . . ?
C55 C56 H56A 120.1 . . ?
C51 C56 H56A 120.1 . . ?
C54 C57 H57A 109.5 . . ?
C54 C57 H57B 109.5 . . ?
H57A C57 H57B 109.5 . . ?
C54 C57 H57C 109.5 . . ?
H57A C57 H57C 109.5 . . ?
H57B C57 H57C 109.5 . . ?
O61 S6 O62 115.1(2) . . ?
O61 S6 O63 111.45(19) . . ?
O62 S6 O63 111.5(2) . . ?
O61 S6 C61 107.20(15) . . ?
O62 S6 C61 105.84(15) . . ?
O63 S6 C61 105.02(16) . . ?
C62 C61 C66 119.8(3) . . ?
C62 C61 S6 121.0(3) . . ?
C66 C61 S6 119.3(2) . . ?
C61 C62 C63 119.4(3) . . ?
C61 C62 H62A 120.3 . . ?
C63 C62 H62A 120.3 . . ?
C64 C63 C62 121.7(3) . . ?
C64 C63 H63A 119.2 . . ?
C62 C63 H63A 119.2 . . ?
C63 C64 C65 118.8(3) . . ?
C63 C64 C67 120.5(4) . . ?
C65 C64 C67 120.7(4) . . ?
C66 C65 C64 120.2(4) . . ?
C66 C65 H65A 119.9 . . ?
C64 C65 H65A 119.9 . . ?
C61 C66 C65 120.1(3) . . ?
C61 C66 H66A 119.9 . . ?
C65 C66 H66A 119.9 . . ?
C64 C67 H67A 109.5 . . ?
C64 C67 H67B 109.5 . . ?
H67A C67 H67B 109.5 . . ?
C64 C67 H67C 109.5 . . ?
H67A C67 H67C 109.5 . . ?
H67B C67 H67C 109.5 . . ?
O73 S7 O72 111.9(2) . . ?
O73 S7 O71 112.4(2) . . ?
O72 S7 O71 115.5(2) . . ?
O73 S7 C71 105.88(19) . . ?
O72 S7 C71 105.1(2) . . ?
O71 S7 C71 104.97(19) . . ?
C76 C71 C72 118.9(3) . . ?
C76 C71 S7 121.6(3) . . ?
C72 C71 S7 119.5(3) . . ?
C71 C72 C73 120.5(3) . . ?
C71 C72 H72A 119.8 . . ?
C73 C72 H72A 119.8 . . ?
C74 C73 C72 120.7(3) . . ?
C74 C73 H73A 119.7 . . ?
C72 C73 H73A 119.7 . . ?
C75 C74 C73 118.0(3) . . ?
C75 C74 C77 121.6(3) . . ?
C73 C74 C77 120.4(3) . . ?
C74 C75 C76 121.8(3) . . ?
C74 C75 H75A 119.1 . . ?
C76 C75 H75A 119.1 . . ?
C71 C76 C75 120.1(4) . . ?
C71 C76 H76A 120.0 . . ?
C75 C76 H76A 120.0 . . ?
C74 C77 H77A 109.5 . . ?
C74 C77 H77B 109.5 . . ?
H77A C77 H77B 109.5 . . ?
C74 C77 H77C 109.5 . . ?
H77A C77 H77C 109.5 . . ?
H77B C77 H77C 109.5 . . ?
O83 S8 O82 114.7(2) . . ?
O83 S8 O81 111.00(19) . . ?
O82 S8 O81 113.7(2) . . ?
O83 S8 C81 106.00(18) . . ?
O82 S8 C81 104.93(18) . . ?
O81 S8 C81 105.69(18) . . ?
C86 C81 C82 118.4(4) . . ?
C86 C81 S8 121.9(3) . . ?
C82 C81 S8 119.7(3) . . ?
C83 C82 C81 120.4(4) . . ?
C83 C82 H82A 119.8 . . ?
C81 C82 H82A 119.8 . . ?
C82 C83 C84 121.9(4) . . ?
C82 C83 H83A 119.0 . . ?
C84 C83 H83A 119.0 . . ?
C83 C84 C85 117.8(4) . . ?
C83 C84 C87 121.4(5) . . ?
C85 C84 C87 120.8(4) . . ?
C84 C85 C86 121.2(4) . . ?
C84 C85 H85A 119.4 . . ?
C86 C85 H85A 119.4 . . ?
C81 C86 C85 120.3(4) . . ?
C81 C86 H86A 119.8 . . ?
C85 C86 H86A 119.8 . . ?
C84 C87 H87A 109.5 . . ?
C84 C87 H87B 109.5 . . ?
H87A C87 H87B 109.5 . . ?
C84 C87 H87C 109.5 . . ?
H87A C87 H87C 109.5 . . ?
H87B C87 H87C 109.5 . . ?

loop_
_geom_bond_atom_site_label_1
_geom_bond_atom_site_label_2
_geom_bond_distance
_geom_bond_site_symmetry_2
_geom_bond_publ_flag
Cu1 N44 1.971(2) . ?
Cu1 N11 1.980(2) . ?
Cu1 N46 1.996(2) . ?
Cu1 N13 1.999(2) . ?
Cu2 N21 2.001(2) . ?
Cu2 N14 2.008(2) . ?
Cu2 N16 2.018(2) . ?
Cu2 N23 2.020(2) . ?
Cu3 N24 1.985(3) . ?
Cu3 N31 1.985(4) . ?
Cu3 N26 1.987(3) . ?
Cu3 N33 2.020(2) . ?
Cu4 N41 2.001(3) . ?
Cu4 N34 2.003(3) . ?
Cu4 N36 2.033(3) . ?
Cu4 N43 2.041(3) . ?
N11 C12 1.320(4) . ?
N11 N12 1.374(3) . ?
N12 C14 1.376(4) . ?
N12 C16 1.397(4) . ?
N13 C16 1.324(4) . ?
N13 N14 1.350(3) . ?
N14 C19 1.330(4) . ?
N15 N16 1.377(3) . ?
N15 C111 1.380(4) . ?
N15 C19 1.405(4) . ?
N16 C113 1.328(4) . ?
C11 C12 1.489(4) . ?
C11 H11B 0.9800 . ?
C11 H11C 0.9800 . ?
C11 H11D 0.9800 . ?
C12 C13 1.406(4) . ?
C13 C14 1.360(5) . ?
C13 H13A 0.9500 . ?
C14 C15 1.485(5) . ?
C15 H15A 0.9800 . ?
C15 H15B 0.9800 . ?
C15 H15C 0.9800 . ?
C16 C17 1.389(4) . ?
C17 C18 1.370(5) . ?
C17 H17A 0.9500 . ?
C18 C19 1.395(4) . ?
C18 H18A 0.9500 . ?
C110 C111 1.485(4) . ?
C110 H11E 0.9800 . ?
C110 H11F 0.9800 . ?
C110 H11G 0.9800 . ?
C111 C112 1.366(4) . ?
C112 C113 1.395(4) . ?
C112 H11A 0.9500 . ?
C113 C114 1.490(4) . ?
C114 H11H 0.9800 . ?
C114 H11I 0.9800 . ?
C114 H11J 0.9800 . ?
N21 C22 1.321(4) . ?
N21 N22 1.379(3) . ?
N22 C24 1.380(4) . ?
N22 C26 1.388(4) . ?
N23 C26 1.332(4) . ?
N23 N24 1.339(3) . ?
N24 C29 1.327(4) . ?
N25 N26 1.366(5) . ?
N25 C211 1.374(6) . ?
N25 C29 1.403(5) . ?
N26 C213 1.330(6) . ?
C21 C22 1.495(5) . ?
C21 H21B 0.9800 . ?
C21 H21C 0.9800 . ?
C21 H21D 0.9800 . ?
C22 C23 1.403(4) . ?
C23 C24 1.362(5) . ?
C23 H23A 0.9500 . ?
C24 C25 1.491(4) . ?
C25 H25A 0.9800 . ?
C25 H25B 0.9800 . ?
C25 H25C 0.9800 . ?
C26 C27 1.394(4) . ?
C27 C28 1.362(6) . ?
C27 H27A 0.9500 . ?
C28 C29 1.394(6) . ?
C28 H28A 0.9500 . ?
C210 C211 1.506(8) . ?
C210 H21E 0.9800 . ?
C210 H21F 0.9800 . ?
C210 H21G 0.9800 . ?
C211 C212 1.346(10) . ?
C212 C213 1.392(8) . ?
C212 H21A 0.9500 . ?
C213 C214 1.469(9) . ?
C214 H21H 0.9800 . ?
C214 H21I 0.9800 . ?
C214 H21J 0.9800 . ?
N31 C32 1.319(5) . ?
N31 N32 1.390(4) . ?
N32 C34 1.367(5) . ?
N32 C36 1.402(5) . ?
N33 C36 1.330(5) . ?
N33 N34 1.354(4) . ?
N34 C39 1.336(4) . ?
N35 N36 1.372(4) . ?
N35 C311 1.385(4) . ?
N35 C39 1.396(5) . ?
N36 C313 1.326(5) . ?
C31 C32 1.498(5) . ?
C31 H31B 0.9800 . ?
C31 H31C 0.9800 . ?
C31 H31D 0.9800 . ?
C32 C33 1.402(6) . ?
C33 C34 1.371(6) . ?
C33 H33A 0.9500 . ?
C34 C35 1.495(5) . ?
C35 H35A 0.9800 . ?
C35 H35B 0.9800 . ?
C35 H35C 0.9800 . ?
C36 C37 1.390(5) . ?
C37 C38 1.356(6) . ?
C37 H37A 0.9500 . ?
C38 C39 1.403(5) . ?
C38 H38A 0.9500 . ?
C310 C311 1.488(5) . ?
C310 H31E 0.9800 . ?
C310 H31F 0.9800 . ?
C310 H31G 0.9800 . ?
C311 C312 1.363(5) . ?
C312 C313 1.395(5) . ?
C312 H31A 0.9500 . ?
C313 C314 1.490(5) . ?
C314 H31H 0.9800 . ?
C314 H31I 0.9800 . ?
C314 H31J 0.9800 . ?
N41 C42 1.340(6) . ?
N41 N42 1.358(6) . ?
N42 C44 1.413(6) . ?
N42 C46 1.413(6) . ?
N43 C46 1.323(4) . ?
N43 N44 1.347(3) . ?
N44 C49 1.329(4) . ?
N45 N46 1.380(3) . ?
N45 C411 1.388(4) . ?
N45 C49 1.394(4) . ?
N46 C413 1.328(4) . ?
C41 C42 1.460(8) . ?
C41 H41B 0.9800 . ?
C41 H41C 0.9800 . ?
C41 H41D 0.9800 . ?
C42 C43 1.381(7) . ?
C43 C44 1.360(8) . ?
C43 H43A 0.9500 . ?
C44 C45 1.498(8) . ?
C45 H45A 0.9800 . ?
C45 H45B 0.9800 . ?
C45 H45C 0.9800 . ?
C46 C47 1.404(6) . ?
C47 C48 1.366(6) . ?
C47 H47A 0.9500 . ?
C48 C49 1.404(4) . ?
C48 H48A 0.9500 . ?
C410 C411 1.491(4) . ?
C410 H41E 0.9800 . ?
C410 H41F 0.9800 . ?
C410 H41G 0.9800 . ?
C411 C412 1.354(5) . ?
C412 C413 1.408(5) . ?
C412 H41A 0.9500 . ?
C413 C414 1.493(5) . ?
C414 H41H 0.9800 . ?
C414 H41I 0.9800 . ?
C414 H41J 0.9800 . ?
S5 O51 1.419(4) . ?
S5 O52 1.424(3) . ?
S5 O53 1.437(4) . ?
S5 C51 1.774(3) . ?
C51 C52 1.375(5) . ?
C51 C56 1.394(5) . ?
C52 C53 1.386(4) . ?
C52 H52A 0.9500 . ?
C53 C54 1.388(5) . ?
C53 H53A 0.9500 . ?
C54 C55 1.393(6) . ?
C54 C57 1.503(5) . ?
C55 C56 1.381(5) . ?
C55 H55A 0.9500 . ?
C56 H56A 0.9500 . ?
C57 H57A 0.9800 . ?
C57 H57B 0.9800 . ?
C57 H57C 0.9800 . ?
S6 O61 1.437(3) . ?
S6 O62 1.438(3) . ?
S6 O63 1.455(3) . ?
S6 C61 1.775(3) . ?
C61 C62 1.377(4) . ?
C61 C66 1.387(5) . ?
C62 C63 1.389(5) . ?
C62 H62A 0.9500 . ?
C63 C64 1.369(6) . ?
C63 H63A 0.9500 . ?
C64 C65 1.391(5) . ?
C64 C67 1.509(5) . ?
C65 C66 1.388(5) . ?
C65 H65A 0.9500 . ?
C66 H66A 0.9500 . ?
C67 H67A 0.9800 . ?
C67 H67B 0.9800 . ?
C67 H67C 0.9800 . ?
S7 O73 1.439(3) . ?
S7 O72 1.447(4) . ?
S7 O71 1.460(4) . ?
S7 C71 1.775(4) . ?
C71 C76 1.379(5) . ?
C71 C72 1.385(5) . ?
C72 C73 1.396(5) . ?
C72 H72A 0.9500 . ?
C73 C74 1.384(5) . ?
C73 H73A 0.9500 . ?
C74 C75 1.378(5) . ?
C74 C77 1.512(5) . ?
C75 C76 1.387(5) . ?
C75 H75A 0.9500 . ?
C76 H76A 0.9500 . ?
C77 H77A 0.9800 . ?
C77 H77B 0.9800 . ?
C77 H77C 0.9800 . ?
S8 O83 1.434(3) . ?
S8 O82 1.441(3) . ?
S8 O81 1.462(3) . ?
S8 C81 1.771(4) . ?
C81 C86 1.380(5) . ?
C81 C82 1.394(6) . ?
C82 C83 1.366(6) . ?
C82 H82A 0.9500 . ?
C83 C84 1.376(6) . ?
C83 H83A 0.9500 . ?
C84 C85 1.382(6) . ?
C84 C87 1.518(6) . ?
C85 C86 1.387(6) . ?
C85 H85A 0.9500 . ?
C86 H86A 0.9500 . ?
C87 H87A 0.9800 . ?
C87 H87B 0.9800 . ?
C87 H87C 0.9800 . ?

loop_
_geom_torsion_atom_site_label_1
_geom_torsion_atom_site_label_2
_geom_torsion_atom_site_label_3
_geom_torsion_atom_site_label_4
_geom_torsion
_geom_torsion_site_symmetry_1
_geom_torsion_site_symmetry_2
_geom_torsion_site_symmetry_3
_geom_torsion_site_symmetry_4
_geom_torsion_publ_flag
N44 Cu1 N11 C12 43.0(4) . . . . ?
N46 Cu1 N11 C12 -60.1(4) . . . . ?
N13 Cu1 N11 C12 -178.3(3) . . . . ?
N44 Cu1 N11 N12 -146.13(19) . . . . ?
N46 Cu1 N11 N12 110.7(2) . . . . ?
N13 Cu1 N11 N12 -7.5(2) . . . . ?
C12 N11 N12 C14 0.7(4) . . . . ?
Cu1 N11 N12 C14 -173.2(2) . . . . ?
C12 N11 N12 C16 -179.0(3) . . . . ?
Cu1 N11 N12 C16 7.2(3) . . . . ?
N44 Cu1 N13 C16 138.5(2) . . . . ?
N11 Cu1 N13 C16 7.1(2) . . . . ?
N46 Cu1 N13 C16 -115.2(2) . . . . ?
N44 Cu1 N13 N14 -46.3(3) . . . . ?
N11 Cu1 N13 N14 -177.7(2) . . . . ?
N46 Cu1 N13 N14 60.0(2) . . . . ?
C16 N13 N14 C19 -1.1(4) . . . . ?
Cu1 N13 N14 C19 -176.0(2) . . . . ?
C16 N13 N14 Cu2 -178.4(2) . . . . ?
Cu1 N13 N14 Cu2 6.6(3) . . . . ?
N21 Cu2 N14 C19 121.0(2) . . . . ?
N16 Cu2 N14 C19 3.4(2) . . . . ?
N23 Cu2 N14 C19 -123.9(2) . . . . ?
N21 Cu2 N14 N13 -61.7(3) . . . . ?
N16 Cu2 N14 N13 -179.3(2) . . . . ?
N23 Cu2 N14 N13 53.5(2) . . . . ?
C111 N15 N16 C113 0.6(4) . . . . ?
C19 N15 N16 C113 -178.6(3) . . . . ?
C111 N15 N16 Cu2 -178.5(2) . . . . ?
C19 N15 N16 Cu2 2.4(3) . . . . ?
N21 Cu2 N16 C113 44.4(4) . . . . ?
N14 Cu2 N16 C113 178.5(4) . . . . ?
N23 Cu2 N16 C113 -53.2(4) . . . . ?
N21 Cu2 N16 N15 -137.1(2) . . . . ?
N14 Cu2 N16 N15 -3.0(2) . . . . ?
N23 Cu2 N16 N15 125.3(2) . . . . ?
N12 N11 C12 C13 0.3(4) . . . . ?
Cu1 N11 C12 C13 171.5(3) . . . . ?
N12 N11 C12 C11 -179.3(3) . . . . ?
Cu1 N11 C12 C11 -8.1(5) . . . . ?
N11 C12 C13 C14 -1.1(4) . . . . ?
C11 C12 C13 C14 178.4(4) . . . . ?
C12 C13 C14 N12 1.5(5) . . . . ?
C12 C13 C14 C15 -177.6(5) . . . . ?
N11 N12 C14 C13 -1.4(4) . . . . ?
C16 N12 C14 C13 178.2(4) . . . . ?
N11 N12 C14 C15 177.7(5) . . . . ?
C16 N12 C14 C15 -2.7(7) . . . . ?
N14 N13 C16 C17 0.6(5) . . . . ?
Cu1 N13 C16 C17 175.9(3) . . . . ?
N14 N13 C16 N12 179.5(3) . . . . ?
Cu1 N13 C16 N12 -5.2(4) . . . . ?
N11 N12 C16 N13 -1.4(4) . . . . ?
C14 N12 C16 N13 179.1(4) . . . . ?
N11 N12 C16 C17 177.5(4) . . . . ?
C14 N12 C16 C17 -2.1(7) . . . . ?
N13 C16 C17 C18 0.1(7) . . . . ?
N12 C16 C17 C18 -178.7(4) . . . . ?
C16 C17 C18 C19 -0.3(7) . . . . ?
N13 N14 C19 C18 0.9(5) . . . . ?
Cu2 N14 C19 C18 178.3(3) . . . . ?
N13 N14 C19 N15 179.5(3) . . . . ?
Cu2 N14 C19 N15 -3.0(4) . . . . ?
C17 C18 C19 N14 -0.2(7) . . . . ?
C17 C18 C19 N15 -178.7(4) . . . . ?
N16 N15 C19 N14 0.3(4) . . . . ?
C111 N15 C19 N14 -178.6(3) . . . . ?
N16 N15 C19 C18 179.0(4) . . . . ?
C111 N15 C19 C18 0.0(6) . . . . ?
N16 N15 C111 C112 -0.4(4) . . . . ?
C19 N15 C111 C112 178.6(4) . . . . ?
N16 N15 C111 C110 179.0(3) . . . . ?
C19 N15 C111 C110 -2.1(6) . . . . ?
N15 C111 C112 C113 0.1(4) . . . . ?
C110 C111 C112 C113 -179.3(4) . . . . ?
N15 N16 C113 C112 -0.5(4) . . . . ?
Cu2 N16 C113 C112 178.1(3) . . . . ?
N15 N16 C113 C114 179.3(3) . . . . ?
Cu2 N16 C113 C114 -2.2(6) . . . . ?
C111 C112 C113 N16 0.3(4) . . . . ?
C111 C112 C113 C114 -179.4(4) . . . . ?
N14 Cu2 N21 C22 -65.6(4) . . . . ?
N16 Cu2 N21 C22 35.8(3) . . . . ?
N23 Cu2 N21 C22 161.4(3) . . . . ?
N14 Cu2 N21 N22 137.46(17) . . . . ?
N16 Cu2 N21 N22 -121.09(18) . . . . ?
N23 Cu2 N21 N22 4.50(17) . . . . ?
C22 N21 N22 C24 -1.5(3) . . . . ?
Cu2 N21 N22 C24 163.01(18) . . . . ?
C22 N21 N22 C26 -173.3(3) . . . . ?
Cu2 N21 N22 C26 -8.8(3) . . . . ?
N21 Cu2 N23 C26 0.2(2) . . . . ?
N14 Cu2 N23 C26 -138.39(19) . . . . ?
N16 Cu2 N23 C26 116.9(2) . . . . ?
N21 Cu2 N23 N24 179.4(2) . . . . ?
N14 Cu2 N23 N24 40.8(3) . . . . ?
N16 Cu2 N23 N24 -63.9(3) . . . . ?
C26 N23 N24 C29 -2.5(5) . . . . ?
Cu2 N23 N24 C29 178.3(3) . . . . ?
C26 N23 N24 Cu3 176.0(2) . . . . ?
Cu2 N23 N24 Cu3 -3.1(3) . . . . ?
N31 Cu3 N24 C29 -131.4(3) . . . . ?
N26 Cu3 N24 C29 -5.7(3) . . . . ?
N33 Cu3 N24 C29 115.2(3) . . . . ?
N31 Cu3 N24 N23 50.0(3) . . . . ?
N26 Cu3 N24 N23 175.7(3) . . . . ?
N33 Cu3 N24 N23 -63.4(3) . . . . ?
C211 N25 N26 C213 3.3(9) . . . . ?
C29 N25 N26 C213 171.7(6) . . . . ?
C211 N25 N26 Cu3 -166.6(6) . . . . ?
C29 N25 N26 Cu3 1.8(7) . . . . ?
N24 Cu3 N26 C213 -163.3(8) . . . . ?
N31 Cu3 N26 C213 -32.6(8) . . . . ?
N33 Cu3 N26 C213 64.8(8) . . . . ?
N24 Cu3 N26 N25 1.9(4) . . . . ?
N31 Cu3 N26 N25 132.7(4) . . . . ?
N33 Cu3 N26 N25 -129.9(4) . . . . ?
N22 N21 C22 C23 0.3(3) . . . . ?
Cu2 N21 C22 C23 -157.6(2) . . . . ?
N22 N21 C22 C21 179.2(3) . . . . ?
Cu2 N21 C22 C21 21.2(5) . . . . ?
N21 C22 C23 C24 1.0(4) . . . . ?
C21 C22 C23 C24 -177.7(3) . . . . ?
C22 C23 C24 N22 -1.9(3) . . . . ?
C22 C23 C24 C25 177.1(3) . . . . ?
N21 N22 C24 C23 2.2(3) . . . . ?
C26 N22 C24 C23 172.4(3) . . . . ?
N21 N22 C24 C25 -176.8(3) . . . . ?
C26 N22 C24 C25 -6.5(5) . . . . ?
N24 N23 C26 N22 175.9(2) . . . . ?
Cu2 N23 C26 N22 -4.9(3) . . . . ?
N24 N23 C26 C27 -6.1(4) . . . . ?
Cu2 N23 C26 C27 173.1(2) . . . . ?
N21 N22 C26 N23 9.1(4) . . . . ?
C24 N22 C26 N23 -160.6(3) . . . . ?
N21 N22 C26 C27 -168.9(3) . . . . ?
C24 N22 C26 C27 21.4(5) . . . . ?
N23 C26 C27 C28 7.4(5) . . . . ?
N22 C26 C27 C28 -174.7(3) . . . . ?
C26 C27 C28 C29 -0.4(6) . . . . ?
N23 N24 C29 C28 9.7(6) . . . . ?
Cu3 N24 C29 C28 -169.0(3) . . . . ?
N23 N24 C29 N25 -173.2(4) . . . . ?
Cu3 N24 C29 N25 8.1(5) . . . . ?
C27 C28 C29 N24 -8.1(7) . . . . ?
C27 C28 C29 N25 175.1(5) . . . . ?
N26 N25 C29 N24 -6.5(7) . . . . ?
C211 N25 C29 N24 158.5(9) . . . . ?
N26 N25 C29 C28 170.5(5) . . . . ?
C211 N25 C29 C28 -24.5(12) . . . . ?
N26 N25 C211 C212 -5.5(12) . . . . ?
C29 N25 C211 C212 -171.5(9) . . . . ?
N26 N25 C211 C210 177.5(10) . . . . ?
C29 N25 C211 C210 11.6(17) . . . . ?
N25 C211 C212 C213 5.6(15) . . . . ?
C210 C211 C212 C213 -177.8(12) . . . . ?
N25 N26 C213 C212 0.2(11) . . . . ?
Cu3 N26 C213 C212 165.9(7) . . . . ?
N25 N26 C213 C214 177.9(8) . . . . ?
Cu3 N26 C213 C214 -16.5(14) . . . . ?
C211 C212 C213 N26 -3.7(14) . . . . ?
C211 C212 C213 C214 178.9(11) . . . . ?
N24 Cu3 N31 C32 46.5(5) . . . . ?
N26 Cu3 N31 C32 -59.8(4) . . . . ?
N33 Cu3 N31 C32 -178.4(4) . . . . ?
N24 Cu3 N31 N32 -142.1(2) . . . . ?
N26 Cu3 N31 N32 111.6(2) . . . . ?
N33 Cu3 N31 N32 -7.0(2) . . . . ?
C32 N31 N32 C34 1.5(4) . . . . ?
Cu3 N31 N32 C34 -172.8(3) . . . . ?
C32 N31 N32 C36 -179.3(3) . . . . ?
Cu3 N31 N32 C36 6.4(4) . . . . ?
N24 Cu3 N33 C36 140.5(2) . . . . ?
N31 Cu3 N33 C36 7.1(2) . . . . ?
N26 Cu3 N33 C36 -115.7(3) . . . . ?
N24 Cu3 N33 N34 -44.7(3) . . . . ?
N31 Cu3 N33 N34 -178.2(2) . . . . ?
N26 Cu3 N33 N34 59.0(3) . . . . ?
C36 N33 N34 C39 0.2(4) . . . . ?
Cu3 N33 N34 C39 -174.3(2) . . . . ?
C36 N33 N34 Cu4 179.9(2) . . . . ?
Cu3 N33 N34 Cu4 5.4(3) . . . . ?
N41 Cu4 N34 C39 121.2(2) . . . . ?
N36 Cu4 N34 C39 3.1(2) . . . . ?
N43 Cu4 N34 C39 -121.7(2) . . . . ?
N41 Cu4 N34 N33 -58.5(3) . . . . ?
N36 Cu4 N34 N33 -176.6(2) . . . . ?
N43 Cu4 N34 N33 58.6(3) . . . . ?
C311 N35 N36 C313 0.5(3) . . . . ?
C39 N35 N36 C313 -176.6(3) . . . . ?
C311 N35 N36 Cu4 -177.1(2) . . . . ?
C39 N35 N36 Cu4 5.8(3) . . . . ?
N41 Cu4 N36 C313 45.3(4) . . . . ?
N34 Cu4 N36 C313 179.0(4) . . . . ?
N43 Cu4 N36 C313 -50.4(4) . . . . ?
N41 Cu4 N36 N35 -138.4(2) . . . . ?
N34 Cu4 N36 N35 -4.70(19) . . . . ?
N43 Cu4 N36 N35 125.91(19) . . . . ?
N32 N31 C32 C33 -0.7(4) . . . . ?
Cu3 N31 C32 C33 171.1(3) . . . . ?
N32 N31 C32 C31 -178.2(3) . . . . ?
Cu3 N31 C32 C31 -6.5(6) . . . . ?
N31 C32 C33 C34 -0.4(5) . . . . ?
C31 C32 C33 C34 176.8(4) . . . . ?
N31 N32 C34 C33 -1.7(5) . . . . ?
C36 N32 C34 C33 179.3(4) . . . . ?
N31 N32 C34 C35 177.2(4) . . . . ?
C36 N32 C34 C35 -1.8(7) . . . . ?
C32 C33 C34 N32 1.3(5) . . . . ?
C32 C33 C34 C35 -177.6(4) . . . . ?
N34 N33 C36 C37 0.3(5) . . . . ?
Cu3 N33 C36 C37 175.2(3) . . . . ?
N34 N33 C36 N32 179.5(3) . . . . ?
Cu3 N33 C36 N32 -5.6(4) . . . . ?
C34 N32 C36 N33 178.4(4) . . . . ?
N31 N32 C36 N33 -0.6(5) . . . . ?
C34 N32 C36 C37 -2.4(7) . . . . ?
N31 N32 C36 C37 178.6(4) . . . . ?
N33 C36 C37 C38 -0.6(7) . . . . ?
N32 C36 C37 C38 -179.7(4) . . . . ?
C36 C37 C38 C39 0.3(7) . . . . ?
N33 N34 C39 N35 178.8(2) . . . . ?
Cu4 N34 C39 N35 -0.9(3) . . . . ?
N33 N34 C39 C38 -0.5(5) . . . . ?
Cu4 N34 C39 C38 179.8(3) . . . . ?
N36 N35 C39 N34 -3.3(4) . . . . ?
C311 N35 C39 N34 -179.6(3) . . . . ?
N36 N35 C39 C38 175.9(3) . . . . ?
C311 N35 C39 C38 -0.3(6) . . . . ?
C37 C38 C39 N34 0.2(6) . . . . ?
C37 C38 C39 N35 -179.0(4) . . . . ?
N36 N35 C311 C312 0.0(4) . . . . ?
C39 N35 C311 C312 176.4(3) . . . . ?
N36 N35 C311 C310 -179.4(3) . . . . ?
C39 N35 C311 C310 -3.0(6) . . . . ?
N35 C311 C312 C313 -0.5(4) . . . . ?
C310 C311 C312 C313 179.0(3) . . . . ?
N35 N36 C313 C312 -0.8(4) . . . . ?
Cu4 N36 C313 C312 175.7(3) . . . . ?
N35 N36 C313 C314 179.0(3) . . . . ?
Cu4 N36 C313 C314 -4.5(6) . . . . ?
C311 C312 C313 N36 0.8(4) . . . . ?
C311 C312 C313 C314 -178.9(4) . . . . ?
N34 Cu4 N41 C42 -35.6(8) . . . . ?
N36 Cu4 N41 C42 66.1(8) . . . . ?
N43 Cu4 N41 C42 -171.4(8) . . . . ?
N34 Cu4 N41 N42 145.4(4) . . . . ?
N36 Cu4 N41 N42 -113.0(4) . . . . ?
N43 Cu4 N41 N42 9.5(4) . . . . ?
C42 N41 N42 C44 8.8(8) . . . . ?
Cu4 N41 N42 C44 -171.9(4) . . . . ?
C42 N41 N42 C46 173.3(6) . . . . ?
Cu4 N41 N42 C46 -7.4(7) . . . . ?
N41 Cu4 N43 C46 -11.1(4) . . . . ?
N34 Cu4 N43 C46 -150.1(3) . . . . ?
N36 Cu4 N43 C46 105.4(3) . . . . ?
N41 Cu4 N43 N44 171.9(3) . . . . ?
N34 Cu4 N43 N44 32.9(3) . . . . ?
N36 Cu4 N43 N44 -71.7(3) . . . . ?
C46 N43 N44 C49 -2.1(5) . . . . ?
Cu4 N43 N44 C49 174.8(2) . . . . ?
C46 N43 N44 Cu1 -175.9(3) . . . . ?
Cu4 N43 N44 Cu1 1.0(4) . . . . ?
N11 Cu1 N44 C49 -123.8(2) . . . . ?
N46 Cu1 N44 C49 0.5(2) . . . . ?
N13 Cu1 N44 C49 122.2(2) . . . . ?
N11 Cu1 N44 N43 50.3(3) . . . . ?
N46 Cu1 N44 N43 174.5(2) . . . . ?
N13 Cu1 N44 N43 -63.8(3) . . . . ?
C411 N45 N46 C413 -1.1(3) . . . . ?
C49 N45 N46 C413 -178.6(3) . . . . ?
C411 N45 N46 Cu1 164.39(19) . . . . ?
C49 N45 N46 Cu1 -13.0(3) . . . . ?
N44 Cu1 N46 C413 165.0(4) . . . . ?
N11 Cu1 N46 C413 -68.0(4) . . . . ?
N13 Cu1 N46 C413 28.8(4) . . . . ?
N44 Cu1 N46 N45 6.71(19) . . . . ?
N11 Cu1 N46 N45 133.80(18) . . . . ?
N13 Cu1 N46 N45 -129.44(18) . . . . ?
N42 N41 C42 C43 -6.6(10) . . . . ?
Cu4 N41 C42 C43 174.3(6) . . . . ?
N42 N41 C42 C41 175.3(8) . . . . ?
Cu4 N41 C42 C41 -3.8(14) . . . . ?
N41 C42 C43 C44 1.3(11) . . . . ?
C41 C42 C43 C44 179.3(9) . . . . ?
C42 C43 C44 N42 4.3(10) . . . . ?
C42 C43 C44 C45 176.6(9) . . . . ?
N41 N42 C44 C43 -8.2(9) . . . . ?
C46 N42 C44 C43 -168.8(8) . . . . ?
N41 N42 C44 C45 179.1(7) . . . . ?
C46 N42 C44 C45 18.5(13) . . . . ?
N44 N43 C46 C47 5.4(7) . . . . ?
Cu4 N43 C46 C47 -171.8(4) . . . . ?
N44 N43 C46 N42 -172.6(4) . . . . ?
Cu4 N43 C46 N42 10.2(6) . . . . ?
N41 N42 C46 N43 -1.9(8) . . . . ?
C44 N42 C46 N43 156.9(8) . . . . ?
N41 N42 C46 C47 -179.8(5) . . . . ?
C44 N42 C46 C47 -21.1(12) . . . . ?
N43 C46 C47 C48 -4.0(8) . . . . ?
N42 C46 C47 C48 173.8(5) . . . . ?
C46 C47 C48 C49 -0.5(6) . . . . ?
N43 N44 C49 N45 178.3(3) . . . . ?
Cu1 N44 C49 N45 -7.5(3) . . . . ?
N43 N44 C49 C48 -2.5(4) . . . . ?
Cu1 N44 C49 C48 171.6(2) . . . . ?
N46 N45 C49 N44 13.7(4) . . . . ?
C411 N45 C49 N44 -163.0(3) . . . . ?
N46 N45 C49 C48 -165.5(3) . . . . ?
C411 N45 C49 C48 17.8(5) . . . . ?
C47 C48 C49 N44 3.7(5) . . . . ?
C47 C48 C49 N45 -177.2(3) . . . . ?
N46 N45 C411 C412 1.4(3) . . . . ?
C49 N45 C411 C412 178.2(3) . . . . ?
N46 N45 C411 C410 -177.6(3) . . . . ?
C49 N45 C411 C410 -0.7(5) . . . . ?
N45 C411 C412 C413 -1.0(4) . . . . ?
C410 C411 C412 C413 177.8(3) . . . . ?
N45 N46 C413 C412 0.5(4) . . . . ?
Cu1 N46 C413 C412 -158.5(3) . . . . ?
N45 N46 C413 C414 179.4(3) . . . . ?
Cu1 N46 C413 C414 20.4(6) . . . . ?
C411 C412 C413 N46 0.4(4) . . . . ?
C411 C412 C413 C414 -178.4(4) . . . . ?
O51 S5 C51 C52 -19.6(4) . . . . ?
O52 S5 C51 C52 -140.6(3) . . . . ?
O53 S5 C51 C52 102.1(4) . . . . ?
O51 S5 C51 C56 161.6(4) . . . . ?
O52 S5 C51 C56 40.6(4) . . . . ?
O53 S5 C51 C56 -76.7(4) . . . . ?
C56 C51 C52 C53 -0.3(5) . . . . ?
S5 C51 C52 C53 -179.1(3) . . . . ?
C51 C52 C53 C54 -1.8(6) . . . . ?
C52 C53 C54 C55 2.7(6) . . . . ?
C52 C53 C54 C57 -178.9(4) . . . . ?
C53 C54 C55 C56 -1.6(7) . . . . ?
C57 C54 C55 C56 -180.0(4) . . . . ?
C54 C55 C56 C51 -0.4(7) . . . . ?
C52 C51 C56 C55 1.4(6) . . . . ?
S5 C51 C56 C55 -179.8(3) . . . . ?
O61 S6 C61 C62 -16.6(3) . . . . ?
O62 S6 C61 C62 106.8(3) . . . . ?
O63 S6 C61 C62 -135.2(3) . . . . ?
O61 S6 C61 C66 164.6(3) . . . . ?
O62 S6 C61 C66 -72.1(3) . . . . ?
O63 S6 C61 C66 46.0(3) . . . . ?
C66 C61 C62 C63 -0.6(5) . . . . ?
S6 C61 C62 C63 -179.4(3) . . . . ?
C61 C62 C63 C64 0.6(5) . . . . ?
C62 C63 C64 C65 -0.3(6) . . . . ?
C62 C63 C64 C67 179.7(4) . . . . ?
C63 C64 C65 C66 0.1(6) . . . . ?
C67 C64 C65 C66 -179.9(4) . . . . ?
C62 C61 C66 C65 0.4(5) . . . . ?
S6 C61 C66 C65 179.2(3) . . . . ?
C64 C65 C66 C61 -0.1(6) . . . . ?
O73 S7 C71 C76 -136.3(4) . . . . ?
O72 S7 C71 C76 105.2(4) . . . . ?
O71 S7 C71 C76 -17.1(4) . . . . ?
O73 S7 C71 C72 44.0(4) . . . . ?
O72 S7 C71 C72 -74.5(4) . . . . ?
O71 S7 C71 C72 163.2(3) . . . . ?
C76 C71 C72 C73 0.7(6) . . . . ?
S7 C71 C72 C73 -179.6(3) . . . . ?
C71 C72 C73 C74 -0.4(6) . . . . ?
C72 C73 C74 C75 -0.5(5) . . . . ?
C72 C73 C74 C77 -179.9(3) . . . . ?
C73 C74 C75 C76 1.2(6) . . . . ?
C77 C74 C75 C76 -179.5(4) . . . . ?
C72 C71 C76 C75 -0.1(6) . . . . ?
S7 C71 C76 C75 -179.8(3) . . . . ?
C74 C75 C76 C71 -0.9(7) . . . . ?
O83 S8 C81 C86 112.8(3) . . . . ?
O82 S8 C81 C86 -125.5(3) . . . . ?
O81 S8 C81 C86 -5.1(3) . . . . ?
O83 S8 C81 C82 -70.6(3) . . . . ?
O82 S8 C81 C82 51.1(4) . . . . ?
O81 S8 C81 C82 171.5(3) . . . . ?
C86 C81 C82 C83 -0.2(6) . . . . ?
S8 C81 C82 C83 -177.0(3) . . . . ?
C81 C82 C83 C84 0.7(7) . . . . ?
C82 C83 C84 C85 -0.5(6) . . . . ?
C82 C83 C84 C87 178.1(4) . . . . ?
C83 C84 C85 C86 -0.2(6) . . . . ?
C87 C84 C85 C86 -178.7(4) . . . . ?
C82 C81 C86 C85 -0.4(5) . . . . ?
S8 C81 C86 C85 176.3(3) . . . . ?
C84 C85 C86 C81 0.6(6) . . . . ?
